data_4120861
loop_
_publ_author_name
'Youichi Sakamoto'
'Toshiyasu Suzuki'

_publ_section_title
;
 Tetrabenzo[8]circulene: Aromatic Saddles from Negatively Curved Graphene
;
_journal_name_full 'Journal of the American Chemical Society'
_journal_page_first 14074
_journal_page_last 14077
_journal_paper_doi 10.1021/ja407842z
_journal_volume 135
_journal_year 2013
_chemical_formula_moiety 'C54 H36 F2 '
_chemical_formula_sum 'C54 H36 F2'
_chemical_formula_weight 722.88
_space_group_IT_number 2
_symmetry_cell_setting triclinic
_symmetry_Int_Tables_number 2
_symmetry_space_group_name_Hall '-P 1'
_symmetry_space_group_name_H-M 'P -1'
_cell_angle_alpha 79.920(5)
_cell_angle_beta 81.585(5)
_cell_angle_gamma 69.610(4)
_cell_formula_units_Z 4
_cell_length_a 13.5167(6)
_cell_length_b 13.7880(6)
_cell_length_c 21.9025(13)
_cell_measurement_reflns_used 14208
_cell_measurement_temperature 100.1
_cell_measurement_theta_max 27.5
_cell_measurement_theta_min 3.0
_cell_volume 3751.0(3)
_computing_cell_refinement CrystalClear
_computing_data_collection CrystalClear
_computing_data_reduction CrystalStructure
_computing_publication_material 'CrystalStructure 3.8'
_computing_structure_refinement CRYSTALS
_computing_structure_solution SIR97
_diffrn_detector_area_resol_mean 7.31
_diffrn_measured_fraction_theta_full 0.962
_diffrn_measured_fraction_theta_max 0.962
_diffrn_measurement_device_type 'Rigaku Mercury'
_diffrn_measurement_method \w
_diffrn_radiation_type 'Mo K\a'
_diffrn_radiation_wavelength 0.71070
_diffrn_reflns_av_R_equivalents 0.031
_diffrn_reflns_limit_h_max 17
_diffrn_reflns_limit_h_min -17
_diffrn_reflns_limit_k_max 16
_diffrn_reflns_limit_k_min -17
_diffrn_reflns_limit_l_max 23
_diffrn_reflns_limit_l_min -28
_diffrn_reflns_number 36463
_diffrn_reflns_theta_full 27.48
_diffrn_reflns_theta_max 27.48
_exptl_absorpt_coefficient_mu 0.080
_exptl_absorpt_correction_type none
_exptl_crystal_colour colorless
_exptl_crystal_density_diffrn 1.280
_exptl_crystal_description block
_exptl_crystal_F_000 1512.00
_exptl_crystal_size_max 0.50
_exptl_crystal_size_mid 0.50
_exptl_crystal_size_min 0.30
_refine_diff_density_max 1.11
_refine_diff_density_min -1.06
_refine_ls_extinction_method none
_refine_ls_goodness_of_fit_ref 0.927
_refine_ls_hydrogen_treatment refall
_refine_ls_number_parameters 1081
_refine_ls_number_reflns 36463
_refine_ls_R_factor_gt 0.0605
_refine_ls_shift/su_max 0.0000
_refine_ls_structure_factor_coef Fsqd
_refine_ls_weighting_details 'w = 1/[0.0010Fo^2^ + 3.0000\s(Fo^2^) + 0.5000]/(4Fo^2^)'
_refine_ls_weighting_scheme calc
_refine_ls_wR_factor_ref 0.1531
_reflns_number_gt 30074
_reflns_number_total 16568
_reflns_threshold_expression F^2^>2.0\s(F^2^)
_cod_data_source_file ja407842z_si_001.cif
_cod_data_source_block '__F2Benz-1-100K-3rd'
_cod_original_formula_sum 'C54 H36 F2 '
_cod_database_code 4120861

loop_
_symmetry_equiv_pos_site_id
_symmetry_equiv_pos_as_xyz
1 +X,+Y,+Z
2 -X,-Y,-Z

loop_
_atom_site_label
_atom_site_type_symbol
_atom_site_fract_x
_atom_site_fract_y
_atom_site_fract_z
_atom_site_U_iso_or_equiv
_atom_site_adp_type
_atom_site_occupancy
_atom_site_symmetry_multiplicity
_atom_site_calc_flag
_atom_site_refinement_flags
F(5) F -0.19874(9) 0.75950(8) 0.97462(5) 0.0621(3) Uani 1.00 1 d .
F(6) F -0.07668(9) 0.69520(9) 0.73452(5) 0.0706(3) Uani 1.00 1 d .
F(7) F 0.29274(10) 1.00024(9) 0.73203(6) 0.0717(3) Uani 1.00 1 d .
F(8) F 0.24519(8) 1.26995(9) 0.51890(5) 0.0654(3) Uani 1.00 1 d .
C(1) C 0.17801(10) 0.97619(11) 0.87496(7) 0.0270(3) Uani 1.00 1 d .
C(2) C 0.55588(10) 0.66497(11) 0.86028(7) 0.0249(3) Uani 1.00 1 d .
C(3) C 0.60243(10) 0.33834(11) 0.91540(6) 0.0234(3) Uani 1.00 1 d .
C(4) C 0.51045(10) 0.31275(10) 0.80244(6) 0.0238(3) Uani 1.00 1 d .
C(5) C 0.13403(11) 0.66165(12) 0.98786(7) 0.0299(3) Uani 1.00 1 d .
C(6) C 0.12991(10) 0.82229(11) 0.91522(6) 0.0246(3) Uani 1.00 1 d .
C(7) C 0.42251(10) 0.41520(11) 0.61488(6) 0.0235(3) Uani 1.00 1 d .
C(8) C 0.33337(11) 0.78233(10) 0.62552(6) 0.0249(3) Uani 1.00 1 d .
C(9) C 0.02639(10) 0.88733(11) 0.92915(7) 0.0280(3) Uani 1.00 1 d .
C(10) C -0.07039(11) 0.93086(11) 0.61349(6) 0.0263(3) Uani 1.00 1 d .
C(11) C 0.20558(11) 0.86905(11) 0.88892(6) 0.0262(3) Uani 1.00 1 d .
C(12) C 0.44412(11) 0.75664(11) 0.61184(7) 0.0279(3) Uani 1.00 1 d .
C(13) C 0.73438(10) 0.50678(11) 0.65123(7) 0.0268(3) Uani 1.00 1 d .
C(14) C 0.50874(11) 0.73730(11) 0.90218(7) 0.0289(3) Uani 1.00 1 d .
C(15) C 0.04322(10) 1.15555(11) 0.86637(7) 0.0263(3) Uani 1.00 1 d .
C(16) C 0.55477(11) 0.18206(11) 0.89900(6) 0.0280(3) Uani 1.00 1 d .
C(17) C 0.15077(11) 0.87174(11) 0.58679(6) 0.0247(3) Uani 1.00 1 d .
C(18) C 0.15582(10) 0.70686(11) 0.92703(6) 0.0255(3) Uani 1.00 1 d .
C(19) C 0.19978(10) 0.64129(11) 0.88005(6) 0.0248(3) Uani 1.00 1 d .
C(20) C 0.07328(10) 1.04067(11) 0.88576(6) 0.0253(3) Uani 1.00 1 d .
C(21) C 0.61511(10) 0.22545(11) 0.92669(6) 0.0252(3) Uani 1.00 1 d .
C(22) C -0.00156(11) 0.99477(12) 0.91439(7) 0.0280(3) Uani 1.00 1 d .
C(23) C 0.20052(10) 0.80827(11) 0.72170(6) 0.0252(3) Uani 1.00 1 d .
C(24) C 0.57623(10) 0.55211(11) 0.88408(6) 0.0242(3) Uani 1.00 1 d .
C(25) C 0.63887(10) 0.38935(11) 0.58450(6) 0.0226(3) Uani 1.00 1 d .
C(26) C -0.02718(10) 1.20922(11) 0.82012(7) 0.0261(3) Uani 1.00 1 d .
C(27) C 0.48298(11) 0.24158(11) 0.84929(6) 0.0265(3) Uani 1.00 1 d .
C(28) C 0.15444(11) 0.55513(12) 1.00265(7) 0.0313(3) Uani 1.00 1 d .
C(29) C 0.16798(10) 0.77463(11) 0.78173(6) 0.0247(3) Uani 1.00 1 d .
C(30) C 0.56187(10) 0.48864(11) 0.57502(6) 0.0237(3) Uani 1.00 1 d .
C(31) C 0.35175(10) 0.34674(11) 0.75107(6) 0.0254(3) Uani 1.00 1 d .
C(32) C 0.68815(11) 0.15966(11) 0.96770(7) 0.0296(3) Uani 1.00 1 d .
C(33) C 0.19578(11) 0.49137(12) 0.95676(7) 0.0307(3) Uani 1.00 1 d .
C(34) C 0.30918(10) 0.43552(11) 0.63956(7) 0.0252(3) Uani 1.00 1 d .
C(35) C 0.82158(11) 0.30685(11) 0.53723(7) 0.0276(3) Uani 1.00 1 d .
C(36) C 0.31873(11) 0.61980(11) 0.78206(7) 0.0271(3) Uani 1.00 1 d .
C(37) C 0.34932(11) 0.65193(11) 0.72116(7) 0.0274(3) Uani 1.00 1 d .
C(38) C 0.60489(11) 0.30327(11) 0.60364(6) 0.0244(3) Uani 1.00 1 d .
C(39) C -0.23551(11) 1.02393(11) 0.68141(7) 0.0272(3) Uani 1.00 1 d .
C(40) C -0.17805(10) 1.06805(11) 0.71619(7) 0.0260(3) Uani 1.00 1 d .
C(41) C 0.61348(10) 0.53804(11) 0.74513(6) 0.0240(3) Uani 1.00 1 d .
C(42) C 0.57622(10) 0.70125(11) 0.79665(7) 0.0264(3) Uani 1.00 1 d .
C(43) C 0.29237(11) 0.74822(11) 0.68946(6) 0.0253(3) Uani 1.00 1 d .
C(44) C -0.02139(11) 1.00530(11) 0.59149(7) 0.0279(3) Uani 1.00 1 d .
C(45) C 0.75377(10) 0.37784(11) 0.57549(6) 0.0248(3) Uani 1.00 1 d .
C(46) C 0.09332(11) 0.49159(12) 0.68061(7) 0.0325(4) Uani 1.00 1 d .
C(48) C 0.48932(11) 0.78581(11) 0.55416(7) 0.0305(3) Uani 1.00 1 d .
C(49) C 0.67667(10) 0.47733(11) 0.87928(6) 0.0260(3) Uani 1.00 1 d .
C(50) C 0.08748(11) 0.97691(11) 0.57769(7) 0.0284(3) Uani 1.00 1 d .
C(51) C -0.07654(11) 1.01402(11) 0.73482(7) 0.0279(3) Uani 1.00 1 d .
C(53) C 0.74967(11) 0.60173(12) 0.65276(7) 0.0320(3) Uani 1.00 1 d .
C(54) C 0.26878(11) 0.84122(11) 0.57774(7) 0.0259(3) Uani 1.00 1 d .
C(55) C 0.21785(10) 0.53397(11) 0.89639(7) 0.0285(3) Uani 1.00 1 d .
C(56) C -0.05210(11) 1.31777(12) 0.80678(7) 0.0315(3) Uani 1.00 1 d .
C(57) C 0.66512(10) 0.47714(11) 0.69839(6) 0.0237(3) Uani 1.00 1 d .
C(58) C 0.10152(11) 0.79726(11) 0.60537(7) 0.0273(3) Uani 1.00 1 d .
C(59) C 0.44650(10) 0.36498(10) 0.75483(6) 0.0233(3) Uani 1.00 1 d .
C(60) C -0.40473(12) 1.00828(12) 0.66747(7) 0.0341(4) Uani 1.00 1 d .
C(61) C -0.02667(10) 1.05817(11) 0.76746(7) 0.0271(3) Uani 1.00 1 d .
C(62) C 0.49809(10) 0.31604(11) 0.61926(6) 0.0253(3) Uani 1.00 1 d .
C(63) C 0.68963(11) 0.37190(11) 0.89531(6) 0.0269(3) Uani 1.00 1 d .
C(64) C 0.62985(11) 0.63235(11) 0.74777(6) 0.0259(3) Uani 1.00 1 d .
C(65) C 0.38851(12) 0.22361(12) 0.84587(7) 0.0320(4) Uani 1.00 1 d .
C(66) C 0.49048(10) 0.51912(11) 0.90961(6) 0.0253(3) Uani 1.00 1 d .
C(67) C -0.24751(12) 0.91910(11) 0.60628(7) 0.0305(3) Uani 1.00 1 d .
C(68) C -0.01181(11) 1.37230(12) 0.83817(8) 0.0332(4) Uani 1.00 1 d .
C(69) C 0.42515(12) 0.84401(11) 0.50742(7) 0.0308(3) Uani 1.00 1 d .
C(70) C -0.00755(11) 0.82619(11) 0.61799(7) 0.0271(3) Uani 1.00 1 d .
C(71) C -0.18590(11) 0.95926(11) 0.63412(7) 0.0262(3) Uani 1.00 1 d .
C(72) C -0.34488(11) 1.04618(11) 0.69695(7) 0.0301(3) Uani 1.00 1 d .
C(73) C 0.23126(11) 0.49211(11) 0.59917(7) 0.0287(3) Uani 1.00 1 d .
C(74) C 0.49725(11) 0.87979(12) 0.82063(8) 0.0334(4) Uani 1.00 1 d .
C(75) C 0.92778(11) 0.29637(12) 0.52411(7) 0.0335(3) Uani 1.00 1 d .
C(76) C 0.22778(11) 0.67982(11) 0.81422(7) 0.0254(3) Uani 1.00 1 d .
C(77) C 0.79540(11) 0.43798(11) 0.60359(7) 0.0275(3) Uani 1.00 1 d .
C(78) C -0.22784(11) 1.16807(12) 0.73321(7) 0.0306(3) Uani 1.00 1 d .
C(79) C -0.17957(11) 1.21077(11) 0.76729(7) 0.0297(3) Uani 1.00 1 d .
C(80) C 0.16869(11) 0.43609(12) 0.72136(7) 0.0310(3) Uani 1.00 1 d .
C(81) C 0.31632(11) 0.87090(11) 0.51984(7) 0.0283(3) Uani 1.00 1 d .
C(82) C 0.54344(11) 0.80935(11) 0.77851(7) 0.0311(3) Uani 1.00 1 d .
C(83) C 0.50300(10) 0.41430(11) 0.92430(6) 0.0253(3) Uani 1.00 1 d .
C(84) C -0.10628(13) 0.71209(13) 0.79500(8) 0.0410(4) Uani 1.00 1 d .
C(85) C 0.20100(13) 1.23652(13) 0.62661(9) 0.0413(4) Uani 1.00 1 d .
C(86) C 0.27789(11) 0.40555(11) 0.70227(7) 0.0261(3) Uani 1.00 1 d .
C(87) C 0.25735(12) 1.20215(13) 0.57301(8) 0.0394(4) Uani 1.00 1 d .
C(88) C 0.45557(10) 0.50038(11) 0.58949(6) 0.0239(3) Uani 1.00 1 d .
C(89) C 0.56650(12) 0.07674(11) 0.91713(7) 0.0339(4) Uani 1.00 1 d .
C(90) C 0.08564(11) 1.21220(12) 0.89590(7) 0.0310(3) Uani 1.00 1 d .
C(91) C 0.48047(11) 0.84387(12) 0.88322(7) 0.0309(3) Uani 1.00 1 d .
C(92) C -0.07707(10) 1.15750(11) 0.78520(7) 0.0274(3) Uani 1.00 1 d .
C(94) C 0.05781(11) 1.31967(13) 0.88271(7) 0.0339(4) Uani 1.00 1 d .
C(95) C 0.32510(11) 0.27450(12) 0.79763(7) 0.0310(3) Uani 1.00 1 d .
C(96) C 0.69929(12) 0.66212(12) 0.70040(7) 0.0315(3) Uani 1.00 1 d .
C(98) C -0.07361(13) 0.66734(12) 0.90072(9) 0.0410(4) Uani 1.00 1 d .
C(99) C 0.90261(11) 0.42781(13) 0.58843(7) 0.0365(4) Uani 1.00 1 d .
C(100) C 0.69946(12) 0.05541(12) 0.98379(7) 0.0343(3) Uani 1.00 1 d .
C(101) C -0.35562(12) 0.94374(12) 0.62208(8) 0.0349(4) Uani 1.00 1 d .
C(102) C 0.32458(12) 1.10266(13) 0.57062(8) 0.0389(4) Uani 1.00 1 d .
C(103) C 0.63624(13) 0.01423(12) 0.95972(7) 0.0372(4) Uani 1.00 1 d .
C(104) C -0.16875(13) 0.74352(13) 0.91415(8) 0.0385(4) Uani 1.00 1 d .
C(105) C 0.33726(12) 1.03319(12) 0.62465(9) 0.0392(4) Uani 1.00 1 d .
C(106) C 0.12449(11) 0.51945(11) 0.61911(7) 0.0306(3) Uani 1.00 1 d .
C(107) C 0.28056(14) 1.06788(14) 0.67852(9) 0.0432(4) Uani 1.00 1 d .
C(108) C -0.04213(12) 0.65211(13) 0.83956(9) 0.0422(4) Uani 1.00 1 d .
C(109) C 0.21190(13) 1.16762(14) 0.68107(8) 0.0427(4) Uani 1.00 1 d .
C(110) C -0.23236(13) 0.80455(13) 0.86910(8) 0.0397(4) Uani 1.00 1 d .
C(111) C -0.20025(13) 0.78855(13) 0.80815(8) 0.0411(4) Uani 1.00 1 d .
C(112) C 0.96749(12) 0.35922(14) 0.54875(7) 0.0387(4) Uani 1.00 1 d .
H(1) H 0.2309 1.0068 0.8581 0.034 Uiso 1.00 1 c R
H(2) H 0.5747 0.3257 0.8034 0.028 Uiso 1.00 1 c R
H(3) H 0.1045 0.7055 1.0195 0.037 Uiso 1.00 1 c R
H(4) H -0.0254 0.8572 0.9490 0.034 Uiso 1.00 1 c R
H(5) H 0.2770 0.8262 0.8808 0.032 Uiso 1.00 1 c R
H(6) H 0.4889 0.7179 0.6435 0.032 Uiso 1.00 1 c R
H(7) H 0.4954 0.7126 0.9448 0.035 Uiso 1.00 1 c R
H(8) H -0.0726 1.0378 0.9236 0.034 Uiso 1.00 1 c R
H(9) H 0.1600 0.8742 0.7017 0.030 Uiso 1.00 1 c R
H(10) H 0.1401 0.5263 1.0443 0.038 Uiso 1.00 1 c R
H(11) H 0.1034 0.8156 0.8017 0.029 Uiso 1.00 1 c R
H(12) H 0.5829 0.5478 0.5587 0.029 Uiso 1.00 1 c R
H(13) H 0.7310 0.1879 0.9849 0.033 Uiso 1.00 1 c R
H(14) H 0.2092 0.4183 0.9666 0.037 Uiso 1.00 1 c R
H(15) H 0.7939 0.2644 0.5198 0.033 Uiso 1.00 1 c R
H(16) H 0.3610 0.5553 0.8027 0.030 Uiso 1.00 1 c R
H(17) H 0.4105 0.6077 0.7002 0.031 Uiso 1.00 1 c R
H(18) H 0.6557 0.2350 0.6061 0.029 Uiso 1.00 1 c R
H(19) H 0.5661 0.5158 0.7761 0.029 Uiso 1.00 1 c R
H(20) H -0.0637 1.0770 0.5857 0.034 Uiso 1.00 1 c R
H(21) H 0.0201 0.5104 0.6948 0.039 Uiso 1.00 1 c R
H(22) H 0.5643 0.7660 0.5465 0.036 Uiso 1.00 1 c R
H(23) H 0.7364 0.4991 0.8649 0.032 Uiso 1.00 1 c R
H(24) H 0.1194 1.0288 0.5620 0.035 Uiso 1.00 1 c R
H(25) H -0.0411 0.9452 0.7249 0.032 Uiso 1.00 1 c R
H(26) H 0.7946 0.6254 0.6207 0.040 Uiso 1.00 1 c R
H(27) H 0.2461 0.4896 0.8649 0.034 Uiso 1.00 1 c R
H(28) H -0.0979 1.3546 0.7752 0.037 Uiso 1.00 1 c R
H(29) H 0.6527 0.4134 0.6983 0.029 Uiso 1.00 1 c R
H(30) H 0.1432 0.7254 0.6098 0.033 Uiso 1.00 1 c R
H(31) H 0.4670 0.4138 0.7240 0.027 Uiso 1.00 1 c R
H(32) H -0.4791 1.0267 0.6778 0.041 Uiso 1.00 1 c R
H(33) H 0.0434 1.0201 0.7781 0.032 Uiso 1.00 1 c R
H(34) H 0.4763 0.2567 0.6330 0.031 Uiso 1.00 1 c R
H(35) H 0.7588 0.3218 0.8928 0.032 Uiso 1.00 1 c R
H(36) H 0.3676 0.1753 0.8770 0.040 Uiso 1.00 1 c R
H(37) H 0.4227 0.5699 0.9166 0.030 Uiso 1.00 1 c R
H(38) H -0.2143 0.8734 0.5759 0.037 Uiso 1.00 1 c R
H(39) H -0.0319 1.4462 0.8291 0.041 Uiso 1.00 1 c R
H(40) H 0.4555 0.8651 0.4676 0.037 Uiso 1.00 1 c R
H(41) H -0.0403 0.7741 0.6298 0.034 Uiso 1.00 1 c R
H(42) H -0.3788 1.0883 0.7290 0.035 Uiso 1.00 1 c R
H(43) H 0.2525 0.5116 0.5568 0.034 Uiso 1.00 1 c R
H(44) H 0.4773 0.9527 0.8069 0.040 Uiso 1.00 1 c R
H(45) H 0.9728 0.2466 0.4984 0.038 Uiso 1.00 1 c R
H(46) H -0.2965 1.2075 0.7207 0.035 Uiso 1.00 1 c R
H(47) H -0.2170 1.2780 0.7793 0.034 Uiso 1.00 1 c R
H(48) H 0.1464 0.4181 0.7637 0.039 Uiso 1.00 1 c R
H(49) H 0.2721 0.9105 0.4880 0.035 Uiso 1.00 1 c R
H(50) H 0.5532 0.8350 0.7357 0.038 Uiso 1.00 1 c R
H(51) H 0.4433 0.3935 0.9406 0.030 Uiso 1.00 1 c R
H(52) H 0.1551 1.3068 0.6260 0.048 Uiso 1.00 1 c R
H(53) H 0.4038 0.5675 0.5819 0.028 Uiso 1.00 1 c R
H(54) H 0.5245 0.0476 0.8998 0.042 Uiso 1.00 1 c R
H(55) H 0.1354 1.1753 0.9254 0.039 Uiso 1.00 1 c R
H(56) H 0.4502 0.8917 0.9127 0.038 Uiso 1.00 1 c R
H(57) H 0.0860 1.3567 0.9043 0.044 Uiso 1.00 1 c R
H(58) H 0.2616 0.2603 0.7962 0.039 Uiso 1.00 1 c R
H(59) H 0.7124 0.7253 0.7008 0.041 Uiso 1.00 1 c R
H(60) H -0.0308 0.6269 0.9330 0.050 Uiso 1.00 1 c R
H(61) H 0.9312 0.4694 0.6060 0.046 Uiso 1.00 1 c R
H(62) H 0.7508 0.0120 1.0111 0.038 Uiso 1.00 1 c R
H(63) H -0.3962 0.9168 0.6020 0.044 Uiso 1.00 1 c R
H(64) H 0.3621 1.0820 0.5323 0.048 Uiso 1.00 1 c R
H(65) H 0.6409 -0.0566 0.9723 0.042 Uiso 1.00 1 c R
H(66) H 0.3841 0.9633 0.6250 0.048 Uiso 1.00 1 c R
H(67) H 0.0730 0.5575 0.5908 0.037 Uiso 1.00 1 c R
H(68) H 0.0233 0.6010 0.8283 0.052 Uiso 1.00 1 c R
H(69) H 0.1731 1.1884 0.7191 0.052 Uiso 1.00 1 c R
H(70) H -0.2970 0.8569 0.8801 0.045 Uiso 1.00 1 c R
H(71) H -0.2423 0.8296 0.7757 0.048 Uiso 1.00 1 c R
H(72) H 1.0394 0.3553 0.5383 0.046 Uiso 1.00 1 c R

loop_
_atom_site_aniso_label
_atom_site_aniso_U_11
_atom_site_aniso_U_22
_atom_site_aniso_U_33
_atom_site_aniso_U_12
_atom_site_aniso_U_13
_atom_site_aniso_U_23
F(5) 0.0879(7) 0.0548(6) 0.0382(6) -0.0125(5) -0.0153(5) -0.0073(5)
F(6) 0.0794(7) 0.0742(8) 0.0466(7) -0.0179(6) 0.0216(5) -0.0163(6)
F(7) 0.0941(8) 0.0602(7) 0.0589(7) -0.0274(6) -0.0263(7) 0.0171(6)
F(8) 0.0598(6) 0.0641(7) 0.0524(7) -0.0096(5) 0.0073(5) 0.0109(5)
C(1) 0.0244(6) 0.0355(8) 0.0248(7) -0.0137(6) -0.0023(6) -0.0054(6)
C(2) 0.0232(6) 0.0267(7) 0.0256(7) -0.0081(5) -0.0015(5) -0.0063(6)
C(3) 0.0257(6) 0.0264(7) 0.0172(6) -0.0069(5) -0.0027(5) -0.0036(5)
C(4) 0.0240(6) 0.0236(6) 0.0230(7) -0.0065(5) -0.0010(5) -0.0047(5)
C(5) 0.0290(7) 0.0393(8) 0.0228(7) -0.0141(6) -0.0006(6) -0.0038(6)
C(6) 0.0246(6) 0.0309(7) 0.0198(6) -0.0097(6) -0.0024(5) -0.0059(5)
C(7) 0.0248(6) 0.0273(7) 0.0189(6) -0.0090(5) -0.0037(5) -0.0023(5)
C(8) 0.0302(7) 0.0209(6) 0.0227(7) -0.0067(5) -0.0006(6) -0.0054(5)
C(9) 0.0244(6) 0.0351(8) 0.0262(7) -0.0126(6) 0.0046(6) -0.0085(6)
C(10) 0.0310(7) 0.0265(7) 0.0231(7) -0.0103(6) -0.0081(6) -0.0017(5)
C(11) 0.0253(6) 0.0317(7) 0.0239(7) -0.0116(6) -0.0038(5) -0.0037(6)
C(12) 0.0295(7) 0.0239(7) 0.0274(7) -0.0057(6) -0.0012(6) -0.0035(6)
C(13) 0.0264(6) 0.0318(7) 0.0241(7) -0.0112(6) -0.0021(6) -0.0058(6)
C(14) 0.0306(7) 0.0347(8) 0.0240(7) -0.0146(6) 0.0052(6) -0.0090(6)
C(15) 0.0244(6) 0.0317(7) 0.0244(7) -0.0118(6) 0.0036(5) -0.0081(6)
C(16) 0.0327(7) 0.0280(7) 0.0216(7) -0.0085(6) -0.0018(6) -0.0026(6)
C(17) 0.0300(7) 0.0267(7) 0.0180(6) -0.0098(6) -0.0029(5) -0.0028(5)
C(18) 0.0220(6) 0.0315(7) 0.0234(7) -0.0094(5) -0.0024(5) -0.0036(6)
C(19) 0.0225(6) 0.0280(7) 0.0237(7) -0.0075(5) -0.0055(5) -0.0020(5)
C(20) 0.0281(6) 0.0303(7) 0.0204(6) -0.0116(6) -0.0029(6) -0.0060(5)
C(21) 0.0267(6) 0.0257(7) 0.0196(6) -0.0054(6) 0.0005(5) -0.0031(5)
C(22) 0.0233(6) 0.0323(7) 0.0287(7) -0.0090(6) 0.0028(6) -0.0095(6)
C(23) 0.0274(6) 0.0236(7) 0.0227(7) -0.0047(5) -0.0050(6) -0.0036(5)
C(24) 0.0274(6) 0.0283(7) 0.0183(6) -0.0102(6) -0.0025(5) -0.0046(5)
C(25) 0.0249(6) 0.0259(7) 0.0173(6) -0.0082(5) -0.0018(5) -0.0042(5)
C(26) 0.0222(6) 0.0276(7) 0.0275(7) -0.0082(5) 0.0044(5) -0.0065(6)
C(27) 0.0321(7) 0.0243(7) 0.0226(7) -0.0080(6) -0.0034(6) -0.0037(5)
C(28) 0.0308(7) 0.0380(8) 0.0256(7) -0.0147(6) -0.0040(6) 0.0020(6)
C(29) 0.0227(6) 0.0262(7) 0.0229(7) -0.0038(5) -0.0022(5) -0.0065(5)
C(30) 0.0302(6) 0.0230(6) 0.0196(6) -0.0118(5) -0.0014(5) -0.0016(5)
C(31) 0.0263(6) 0.0292(7) 0.0215(7) -0.0100(6) -0.0009(5) -0.0049(5)
C(32) 0.0291(7) 0.0329(8) 0.0222(7) -0.0042(6) -0.0028(6) -0.0041(6)
C(33) 0.0311(7) 0.0277(7) 0.0321(8) -0.0093(6) -0.0074(6) 0.0021(6)
C(34) 0.0259(6) 0.0252(7) 0.0264(7) -0.0105(5) -0.0027(6) -0.0044(6)
C(35) 0.0288(6) 0.0309(7) 0.0223(7) -0.0085(6) -0.0013(6) -0.0054(6)
C(36) 0.0275(6) 0.0238(7) 0.0245(7) -0.0021(6) -0.0030(6) -0.0020(5)
C(37) 0.0265(6) 0.0260(7) 0.0256(7) -0.0030(6) -0.0020(6) -0.0052(6)
C(38) 0.0276(6) 0.0232(6) 0.0208(6) -0.0060(5) -0.0013(5) -0.0046(5)
C(39) 0.0308(7) 0.0208(6) 0.0286(7) -0.0072(6) -0.0092(6) 0.0031(5)
C(40) 0.0250(6) 0.0267(7) 0.0252(7) -0.0080(6) -0.0031(6) -0.0016(6)
C(41) 0.0242(6) 0.0267(7) 0.0203(6) -0.0083(5) -0.0019(5) -0.0019(5)
C(42) 0.0278(6) 0.0278(7) 0.0254(7) -0.0107(6) -0.0008(6) -0.0064(6)
C(43) 0.0290(6) 0.0245(7) 0.0227(7) -0.0084(6) -0.0036(6) -0.0042(5)
C(44) 0.0315(7) 0.0248(7) 0.0263(7) -0.0073(6) -0.0080(6) 0.0000(6)
C(45) 0.0272(6) 0.0262(7) 0.0190(6) -0.0068(6) -0.0030(5) -0.0010(5)
C(46) 0.0244(7) 0.0345(8) 0.0387(8) -0.0095(6) -0.0023(6) -0.0061(7)
C(48) 0.0307(7) 0.0278(7) 0.0323(8) -0.0103(6) 0.0024(6) -0.0053(6)
C(49) 0.0251(6) 0.0329(7) 0.0214(7) -0.0103(6) -0.0029(5) -0.0046(6)
C(50) 0.0349(7) 0.0264(7) 0.0259(7) -0.0141(6) -0.0056(6) 0.0016(6)
C(51) 0.0301(7) 0.0246(7) 0.0262(7) -0.0045(6) -0.0031(6) -0.0056(6)
C(53) 0.0374(7) 0.0386(8) 0.0247(7) -0.0211(6) 0.0066(6) -0.0067(6)
C(54) 0.0325(7) 0.0222(6) 0.0244(7) -0.0103(6) -0.0018(6) -0.0047(5)
C(55) 0.0254(6) 0.0298(7) 0.0290(7) -0.0071(6) -0.0025(6) -0.0049(6)
C(56) 0.0268(7) 0.0304(7) 0.0357(8) -0.0085(6) 0.0021(6) -0.0065(6)
C(57) 0.0236(6) 0.0269(7) 0.0218(6) -0.0093(5) -0.0021(5) -0.0041(5)
C(58) 0.0360(7) 0.0220(7) 0.0250(7) -0.0100(6) -0.0041(6) -0.0039(5)
C(59) 0.0266(6) 0.0225(6) 0.0205(6) -0.0083(5) 0.0006(5) -0.0040(5)
C(60) 0.0317(7) 0.0324(8) 0.0382(9) -0.0140(6) -0.0095(7) 0.0072(7)
C(61) 0.0220(6) 0.0279(7) 0.0288(7) -0.0039(5) -0.0043(6) -0.0049(6)
C(62) 0.0298(7) 0.0245(7) 0.0231(7) -0.0106(6) -0.0032(6) -0.0029(5)
C(63) 0.0253(6) 0.0312(7) 0.0228(7) -0.0068(6) -0.0050(6) -0.0029(6)
C(64) 0.0299(7) 0.0275(7) 0.0222(7) -0.0122(6) -0.0013(6) -0.0033(5)
C(65) 0.0401(8) 0.0348(8) 0.0253(7) -0.0198(7) -0.0032(6) 0.0008(6)
C(66) 0.0233(6) 0.0293(7) 0.0215(7) -0.0065(6) 0.0003(5) -0.0049(6)
C(67) 0.0386(8) 0.0290(7) 0.0267(7) -0.0145(6) -0.0089(6) 0.0008(6)
C(68) 0.0323(7) 0.0273(7) 0.0411(9) -0.0149(6) 0.0113(7) -0.0093(7)
C(69) 0.0400(8) 0.0305(7) 0.0242(7) -0.0160(6) 0.0025(6) -0.0052(6)
C(70) 0.0352(7) 0.0265(7) 0.0242(7) -0.0148(6) -0.0030(6) -0.0052(6)
C(71) 0.0290(7) 0.0231(7) 0.0262(7) -0.0102(6) -0.0074(6) 0.0049(5)
C(72) 0.0283(7) 0.0281(7) 0.0321(8) -0.0085(6) -0.0054(6) 0.0006(6)
C(73) 0.0302(7) 0.0278(7) 0.0290(8) -0.0110(6) -0.0061(6) -0.0003(6)
C(74) 0.0372(7) 0.0256(7) 0.0381(9) -0.0124(6) 0.0008(7) -0.0055(6)
C(75) 0.0287(7) 0.0402(8) 0.0261(7) -0.0029(6) -0.0001(6) -0.0098(6)
C(76) 0.0266(6) 0.0272(7) 0.0232(7) -0.0084(6) -0.0035(6) -0.0053(5)
C(77) 0.0271(6) 0.0340(7) 0.0222(7) -0.0114(6) 0.0014(6) -0.0066(6)
C(78) 0.0259(7) 0.0303(7) 0.0326(8) -0.0039(6) -0.0068(6) -0.0044(6)
C(79) 0.0276(7) 0.0254(7) 0.0321(8) -0.0021(6) -0.0028(6) -0.0072(6)
C(80) 0.0289(7) 0.0387(8) 0.0279(8) -0.0153(6) -0.0000(6) -0.0048(6)
C(81) 0.0359(7) 0.0253(7) 0.0247(7) -0.0108(6) -0.0052(6) -0.0023(6)
C(82) 0.0401(8) 0.0286(7) 0.0257(7) -0.0149(6) 0.0015(6) -0.0031(6)
C(83) 0.0249(6) 0.0282(7) 0.0214(7) -0.0068(5) -0.0027(5) -0.0034(5)
C(84) 0.0453(9) 0.0395(9) 0.0381(9) -0.0182(8) 0.0063(8) -0.0047(7)
C(85) 0.0377(8) 0.0321(8) 0.0494(10) -0.0063(7) -0.0006(8) -0.0075(7)
C(86) 0.0269(6) 0.0272(7) 0.0257(7) -0.0101(6) -0.0048(6) -0.0034(6)
C(87) 0.0319(8) 0.0350(8) 0.0465(10) -0.0089(7) -0.0017(7) 0.0006(7)
C(88) 0.0249(6) 0.0254(7) 0.0205(6) -0.0068(5) -0.0024(5) -0.0035(5)
C(89) 0.0475(8) 0.0282(7) 0.0276(7) -0.0142(7) -0.0050(7) -0.0034(6)
C(90) 0.0299(7) 0.0376(8) 0.0292(8) -0.0150(6) 0.0023(6) -0.0104(6)
C(91) 0.0306(7) 0.0318(8) 0.0340(8) -0.0136(6) 0.0047(6) -0.0131(6)
C(92) 0.0264(6) 0.0271(7) 0.0283(7) -0.0076(6) -0.0028(6) -0.0052(6)
C(94) 0.0325(7) 0.0415(9) 0.0359(8) -0.0220(7) 0.0082(6) -0.0153(7)
C(95) 0.0316(7) 0.0378(8) 0.0276(7) -0.0173(6) -0.0031(6) -0.0020(6)
C(96) 0.0406(8) 0.0314(8) 0.0282(7) -0.0198(6) 0.0019(6) -0.0066(6)
C(98) 0.0404(8) 0.0290(8) 0.0571(11) -0.0118(7) -0.0215(8) -0.0004(8)
C(99) 0.0316(7) 0.0523(10) 0.0322(8) -0.0191(7) 0.0012(6) -0.0152(7)
C(100) 0.0392(8) 0.0300(8) 0.0238(7) 0.0016(7) -0.0050(6) -0.0030(6)
C(101) 0.0385(8) 0.0361(8) 0.0366(8) -0.0212(7) -0.0130(7) 0.0046(7)
C(102) 0.0287(7) 0.0435(9) 0.0487(10) -0.0155(7) 0.0033(7) -0.0155(8)
C(103) 0.0537(9) 0.0244(7) 0.0270(8) -0.0050(7) -0.0033(7) -0.0030(6)
C(104) 0.0498(9) 0.0355(8) 0.0341(9) -0.0178(7) -0.0077(8) -0.0039(7)
C(105) 0.0309(7) 0.0283(8) 0.0617(12) -0.0101(6) -0.0088(8) -0.0099(8)
C(106) 0.0279(7) 0.0276(7) 0.0363(8) -0.0087(6) -0.0104(6) 0.0006(6)
C(107) 0.0478(9) 0.0419(9) 0.0458(10) -0.0217(8) -0.0196(9) 0.0054(8)
C(108) 0.0265(7) 0.0336(8) 0.0702(13) -0.0121(7) -0.0051(8) -0.0115(8)
C(109) 0.0430(9) 0.0478(10) 0.0407(10) -0.0163(8) -0.0036(8) -0.0121(8)
C(110) 0.0358(8) 0.0367(9) 0.0406(9) -0.0026(7) -0.0072(7) -0.0061(7)
C(111) 0.0478(9) 0.0369(9) 0.0353(9) -0.0096(7) -0.0088(8) -0.0018(7)
C(112) 0.0251(7) 0.0576(10) 0.0340(8) -0.0126(7) 0.0014(6) -0.0133(8)

loop_
_atom_type_symbol
_atom_type_description
_atom_type_scat_dispersion_real
_atom_type_scat_dispersion_imag
_atom_type_scat_source
C C 0.003 0.002
;
International Tables for Crystallography
(1992, Vol. C, Tables 4.2.6.8 and 6.1.1.4)
;
H H 0.000 0.000
;
International Tables for Crystallography
(1992, Vol. C, Table 6.1.1.4)
;
F F 0.017 0.010
;
International Tables for Crystallography
(1992, Vol. C, Tables 4.2.6.8 and 6.1.1.4)
;

loop_
_geom_angle_atom_site_label_1
_geom_angle_atom_site_label_2
_geom_angle_atom_site_label_3
_geom_angle
_geom_angle_publ_flag
C(11) C(1) C(20) 120.86(14) yes
C(14) C(2) C(24) 118.00(12) yes
C(14) C(2) C(42) 119.26(12) yes
C(24) C(2) C(42) 122.62(13) yes
C(21) C(3) C(63) 120.94(10) yes
C(21) C(3) C(83) 121.10(13) yes
C(63) C(3) C(83) 117.96(13) yes
C(27) C(4) C(59) 121.80(14) yes
C(18) C(5) C(28) 121.60(14) yes
C(9) C(6) C(11) 117.99(13) yes
C(9) C(6) C(18) 119.84(13) yes
C(11) C(6) C(18) 122.15(10) yes
C(34) C(7) C(62) 123.06(13) yes
C(34) C(7) C(88) 118.50(11) yes
C(62) C(7) C(88) 118.33(12) yes
C(12) C(8) C(43) 118.14(11) yes
C(12) C(8) C(54) 117.45(12) yes
C(43) C(8) C(54) 124.39(12) yes
C(6) C(9) C(22) 120.96(13) yes
C(44) C(10) C(70) 117.96(12) yes
C(44) C(10) C(71) 122.57(11) yes
C(70) C(10) C(71) 119.44(14) yes
C(1) C(11) C(6) 120.97(11) yes
C(8) C(12) C(48) 122.28(12) yes
C(53) C(13) C(57) 117.06(13) yes
C(53) C(13) C(77) 120.86(12) yes
C(57) C(13) C(77) 121.95(14) yes
C(2) C(14) C(91) 121.82(13) yes
C(20) C(15) C(26) 122.75(15) yes
C(20) C(15) C(90) 118.14(12) yes
C(26) C(15) C(90) 119.10(13) yes
C(21) C(16) C(27) 123.60(13) yes
C(21) C(16) C(89) 118.07(12) yes
C(27) C(16) C(89) 118.26(15) yes
C(50) C(17) C(54) 120.52(14) yes
C(50) C(17) C(58) 118.48(13) yes
C(54) C(17) C(58) 120.98(11) yes
C(5) C(18) C(6) 117.90(12) yes
C(5) C(18) C(19) 118.79(13) yes
C(6) C(18) C(19) 123.30(11) yes
C(18) C(19) C(55) 118.14(12) yes
C(18) C(19) C(76) 123.71(12) yes
C(55) C(19) C(76) 118.14(12) yes
C(1) C(20) C(15) 120.29(13) yes
C(1) C(20) C(22) 118.35(12) yes
C(15) C(20) C(22) 121.36(10) yes
C(3) C(21) C(16) 122.94(11) yes
C(3) C(21) C(32) 118.42(14) yes
C(16) C(21) C(32) 118.63(13) yes
C(9) C(22) C(20) 120.71(11) yes
C(29) C(23) C(43) 121.72(11) yes
C(2) C(24) C(49) 122.68(13) yes
C(2) C(24) C(66) 118.83(10) yes
C(49) C(24) C(66) 118.42(13) yes
C(30) C(25) C(38) 118.32(12) yes
C(30) C(25) C(45) 120.18(13) yes
C(38) C(25) C(45) 121.49(11) yes
C(15) C(26) C(56) 117.88(15) yes
C(15) C(26) C(92) 124.10(13) yes
C(56) C(26) C(92) 118.02(12) yes
C(4) C(27) C(16) 121.44(14) yes
C(4) C(27) C(65) 117.18(12) yes
C(16) C(27) C(65) 121.28(12) yes
C(5) C(28) C(33) 119.67(13) yes
C(23) C(29) C(76) 121.36(11) yes
C(25) C(30) C(88) 120.05(14) yes
C(59) C(31) C(86) 122.70(12) yes
C(59) C(31) C(95) 116.88(12) yes
C(86) C(31) C(95) 120.31(13) yes
C(21) C(32) C(100) 121.89(16) yes
C(28) C(33) C(55) 119.88(14) yes
C(7) C(34) C(73) 117.97(12) yes
C(7) C(34) C(86) 122.80(12) yes
C(73) C(34) C(86) 119.12(12) yes
C(45) C(35) C(75) 121.92(16) yes
C(37) C(36) C(76) 121.66(11) yes
C(36) C(37) C(43) 121.62(11) yes
C(25) C(38) C(62) 120.94(11) yes
C(40) C(39) C(71) 123.93(12) yes
C(40) C(39) C(72) 118.02(13) yes
C(71) C(39) C(72) 118.04(15) yes
C(39) C(40) C(51) 123.77(13) yes
C(39) C(40) C(78) 119.39(11) yes
C(51) C(40) C(78) 116.81(15) yes
C(57) C(41) C(64) 121.35(12) yes
C(2) C(42) C(64) 124.56(12) yes
C(2) C(42) C(82) 117.60(13) yes
C(64) C(42) C(82) 117.84(12) yes
C(8) C(43) C(23) 124.01(11) yes
C(8) C(43) C(37) 119.31(11) yes
C(23) C(43) C(37) 116.65(11) yes
C(10) C(44) C(50) 121.29(12) yes
C(25) C(45) C(35) 118.91(14) yes
C(25) C(45) C(77) 122.05(11) yes
C(35) C(45) C(77) 119.02(13) yes
C(80) C(46) C(106) 119.86(12) yes
C(12) C(48) C(69) 119.90(13) yes
C(24) C(49) C(63) 120.44(13) yes
C(17) C(50) C(44) 120.16(14) yes
C(40) C(51) C(61) 121.63(13) yes
C(13) C(53) C(96) 120.96(14) yes
C(8) C(54) C(17) 122.02(12) yes
C(8) C(54) C(81) 119.27(12) yes
C(17) C(54) C(81) 118.70(12) yes
C(19) C(55) C(33) 121.90(13) yes
C(26) C(56) C(68) 121.82(13) yes
C(13) C(57) C(41) 122.02(15) yes
C(17) C(58) C(70) 120.87(12) yes
C(4) C(59) C(31) 121.18(12) yes
C(72) C(60) C(101) 119.57(14) yes
C(51) C(61) C(92) 121.49(12) yes
C(7) C(62) C(38) 120.50(14) yes
C(3) C(63) C(49) 120.99(11) yes
C(41) C(64) C(42) 123.74(12) yes
C(41) C(64) C(96) 116.60(12) yes
C(42) C(64) C(96) 119.65(14) yes
C(27) C(65) C(95) 121.18(14) yes
C(24) C(66) C(83) 120.91(11) yes
C(71) C(67) C(101) 121.73(14) yes
C(56) C(68) C(94) 120.18(14) yes
C(48) C(69) C(81) 118.90(13) yes
C(10) C(70) C(58) 120.96(15) yes
C(10) C(71) C(39) 122.78(15) yes
C(10) C(71) C(67) 118.43(13) yes
C(39) C(71) C(67) 118.78(13) yes
C(39) C(72) C(60) 122.16(14) yes
C(34) C(73) C(106) 121.75(13) yes
C(82) C(74) C(91) 119.84(13) yes
C(35) C(75) C(112) 119.17(13) yes
C(19) C(76) C(29) 124.08(11) yes
C(19) C(76) C(36) 119.03(11) yes
C(29) C(76) C(36) 116.89(12) yes
C(13) C(77) C(45) 124.11(13) yes
C(13) C(77) C(99) 117.84(15) yes
C(45) C(77) C(99) 117.94(13) yes
C(40) C(78) C(79) 121.58(12) yes
C(78) C(79) C(92) 121.77(13) yes
C(46) C(80) C(86) 122.07(13) yes
C(54) C(81) C(69) 122.19(13) yes
C(42) C(82) C(74) 122.31(13) yes
C(3) C(83) C(66) 120.83(13) yes
F(6) C(84) C(108) 118.94(13) yes
F(6) C(84) C(111) 118.09(14) yes
C(108) C(84) C(111) 122.96(16) yes
C(87) C(85) C(109) 118.89(14) yes
C(31) C(86) C(34) 125.26(12) yes
C(31) C(86) C(80) 116.97(12) yes
C(34) C(86) C(80) 117.74(12) yes
F(8) C(87) C(85) 118.86(13) yes
F(8) C(87) C(102) 118.08(14) yes
C(85) C(87) C(102) 123.06(15) yes
C(7) C(88) C(30) 121.29(11) yes
C(16) C(89) C(103) 122.14(17) yes
C(15) C(90) C(94) 121.72(13) yes
C(14) C(91) C(74) 119.10(14) yes
C(26) C(92) C(61) 123.87(11) yes
C(26) C(92) C(79) 119.43(12) yes
C(61) C(92) C(79) 116.68(15) yes
C(68) C(94) C(90) 119.25(17) yes
C(31) C(95) C(65) 121.77(15) yes
C(53) C(96) C(64) 121.98(16) yes
C(104) C(98) C(108) 118.32(15) yes
C(77) C(99) C(112) 121.86(17) yes
C(32) C(100) C(103) 119.59(13) yes
C(60) C(101) C(67) 119.68(17) yes
C(87) C(102) C(105) 118.82(15) yes
C(89) C(103) C(100) 119.52(15) yes
F(5) C(104) C(98) 118.11(14) yes
F(5) C(104) C(110) 119.21(13) yes
C(98) C(104) C(110) 122.66(16) yes
C(102) C(105) C(107) 118.06(13) yes
C(46) C(106) C(73) 119.44(13) yes
F(7) C(107) C(105) 118.55(14) yes
F(7) C(107) C(109) 118.08(15) yes
C(105) C(107) C(109) 123.37(16) yes
C(84) C(108) C(98) 118.82(13) yes
C(85) C(109) C(107) 117.79(15) yes
C(104) C(110) C(111) 118.55(13) yes
C(84) C(111) C(110) 118.68(15) yes
C(75) C(112) C(99) 119.93(15) yes
C(11) C(1) H(1) 119.8 no
C(20) C(1) H(1) 119.3 no
C(27) C(4) H(2) 118.8 no
C(59) C(4) H(2) 119.4 no
C(18) C(5) H(3) 119.0 no
C(28) C(5) H(3) 119.4 no
C(6) C(9) H(4) 119.3 no
C(22) C(9) H(4) 119.7 no
C(1) C(11) H(5) 119.8 no
C(6) C(11) H(5) 119.2 no
C(8) C(12) H(6) 118.8 no
C(48) C(12) H(6) 119.0 no
C(2) C(14) H(7) 118.9 no
C(91) C(14) H(7) 119.3 no
C(9) C(22) H(8) 119.9 no
C(20) C(22) H(8) 119.4 no
C(29) C(23) H(9) 119.3 no
C(43) C(23) H(9) 119.0 no
C(5) C(28) H(10) 120.0 no
C(33) C(28) H(10) 120.4 no
C(23) C(29) H(11) 119.7 no
C(76) C(29) H(11) 118.9 no
C(25) C(30) H(12) 119.9 no
C(88) C(30) H(12) 120.0 no
C(21) C(32) H(13) 118.8 no
C(100) C(32) H(13) 119.3 no
C(28) C(33) H(14) 120.0 no
C(55) C(33) H(14) 120.1 no
C(45) C(35) H(15) 118.8 no
C(75) C(35) H(15) 119.3 no
C(37) C(36) H(16) 119.3 no
C(76) C(36) H(16) 119.0 no
C(36) C(37) H(17) 119.3 no
C(43) C(37) H(17) 119.1 no
C(25) C(38) H(18) 119.3 no
C(62) C(38) H(18) 119.7 no
C(57) C(41) H(19) 119.6 no
C(64) C(41) H(19) 119.0 no
C(10) C(44) H(20) 119.1 no
C(50) C(44) H(20) 119.6 no
C(80) C(46) H(21) 120.1 no
C(106) C(46) H(21) 120.0 no
C(12) C(48) H(22) 119.8 no
C(69) C(48) H(22) 120.3 no
C(24) C(49) H(23) 119.3 no
C(63) C(49) H(23) 120.2 no
C(17) C(50) H(24) 119.8 no
C(44) C(50) H(24) 120.1 no
C(40) C(51) H(25) 119.0 no
C(61) C(51) H(25) 119.3 no
C(13) C(53) H(26) 119.3 no
C(96) C(53) H(26) 119.7 no
C(19) C(55) H(27) 118.6 no
C(33) C(55) H(27) 119.5 no
C(26) C(56) H(28) 118.8 no
C(68) C(56) H(28) 119.3 no
C(13) C(57) H(29) 118.9 no
C(41) C(57) H(29) 119.0 no
C(17) C(58) H(30) 119.4 no
C(70) C(58) H(30) 119.7 no
C(4) C(59) H(31) 119.6 no
C(31) C(59) H(31) 119.2 no
C(72) C(60) H(32) 120.4 no
C(101) C(60) H(32) 120.0 no
C(51) C(61) H(33) 119.4 no
C(92) C(61) H(33) 119.1 no
C(7) C(62) H(34) 119.5 no
C(38) C(62) H(34) 120.0 no
C(3) C(63) H(35) 119.4 no
C(49) C(63) H(35) 119.6 no
C(27) C(65) H(36) 119.3 no
C(95) C(65) H(36) 119.5 no
C(24) C(66) H(37) 119.2 no
C(83) C(66) H(37) 119.9 no
C(71) C(67) H(38) 119.2 no
C(101) C(67) H(38) 119.1 no
C(56) C(68) H(39) 120.0 no
C(94) C(68) H(39) 119.8 no
C(48) C(69) H(40) 120.5 no
C(81) C(69) H(40) 120.6 no
C(10) C(70) H(41) 119.2 no
C(58) C(70) H(41) 119.8 no
C(39) C(72) H(42) 118.9 no
C(60) C(72) H(42) 119.0 no
C(34) C(73) H(43) 119.0 no
C(106) C(73) H(43) 119.3 no
C(82) C(74) H(44) 120.2 no
C(91) C(74) H(44) 119.9 no
C(35) C(75) H(45) 120.4 no
C(112) C(75) H(45) 120.4 no
C(40) C(78) H(46) 119.0 no
C(79) C(78) H(46) 119.4 no
C(78) C(79) H(47) 119.1 no
C(92) C(79) H(47) 119.1 no
C(46) C(80) H(48) 119.2 no
C(86) C(80) H(48) 118.8 no
C(54) C(81) H(49) 118.5 no
C(69) C(81) H(49) 119.3 no
C(42) C(82) H(50) 118.8 no
C(74) C(82) H(50) 118.9 no
C(3) C(83) H(51) 119.6 no
C(66) C(83) H(51) 119.6 no
C(87) C(85) H(52) 120.1 no
C(109) C(85) H(52) 121.0 no
C(7) C(88) H(53) 119.1 no
C(30) C(88) H(53) 119.6 no
C(16) C(89) H(54) 118.6 no
C(103) C(89) H(54) 119.3 no
C(15) C(90) H(55) 118.7 no
C(94) C(90) H(55) 119.6 no
C(14) C(91) H(56) 120.5 no
C(74) C(91) H(56) 120.4 no
C(68) C(94) H(57) 120.5 no
C(90) C(94) H(57) 120.2 no
C(31) C(95) H(58) 118.8 no
C(65) C(95) H(58) 119.4 no
C(53) C(96) H(59) 119.2 no
C(64) C(96) H(59) 118.8 no
C(104) C(98) H(60) 120.6 no
C(108) C(98) H(60) 121.0 no
C(77) C(99) H(61) 118.9 no
C(112) C(99) H(61) 119.3 no
C(32) C(100) H(62) 120.2 no
C(103) C(100) H(62) 120.2 no
C(60) C(101) H(63) 120.0 no
C(67) C(101) H(63) 120.4 no
C(87) C(102) H(64) 120.3 no
C(105) C(102) H(64) 120.9 no
C(89) C(103) H(65) 120.4 no
C(100) C(103) H(65) 120.1 no
C(102) C(105) H(66) 121.3 no
C(107) C(105) H(66) 120.6 no
C(46) C(106) H(67) 120.3 no
C(73) C(106) H(67) 120.3 no
C(84) C(108) H(68) 120.3 no
C(98) C(108) H(68) 120.9 no
C(85) C(109) H(69) 121.2 no
C(107) C(109) H(69) 121.0 no
C(104) C(110) H(70) 120.2 no
C(111) C(110) H(70) 121.2 no
C(84) C(111) H(71) 120.5 no
C(110) C(111) H(71) 120.8 no
C(75) C(112) H(72) 119.9 no
C(99) C(112) H(72) 120.1 no

loop_
_geom_bond_atom_site_label_1
_geom_bond_atom_site_label_2
_geom_bond_distance
_geom_bond_publ_flag
F(5) C(104) 1.360(2) yes
F(6) C(84) 1.363(2) yes
F(7) C(107) 1.355(2) yes
F(8) C(87) 1.3666(19) yes
C(1) C(11) 1.381(2) yes
C(1) C(20) 1.3960(16) yes
C(2) C(14) 1.396(2) yes
C(2) C(24) 1.493(2) yes
C(2) C(42) 1.417(2) yes
C(3) C(21) 1.485(2) yes
C(3) C(63) 1.398(2) yes
C(3) C(83) 1.3983(16) yes
C(4) C(27) 1.3942(19) yes
C(4) C(59) 1.3858(17) yes
C(5) C(18) 1.4046(19) yes
C(5) C(28) 1.384(2) yes
C(6) C(9) 1.3970(16) yes
C(6) C(11) 1.397(2) yes
C(6) C(18) 1.489(2) yes
C(7) C(34) 1.4929(18) yes
C(7) C(62) 1.3898(17) yes
C(7) C(88) 1.397(2) yes
C(8) C(12) 1.4116(19) yes
C(8) C(43) 1.4878(18) yes
C(8) C(54) 1.4116(19) yes
C(9) C(22) 1.386(2) yes
C(10) C(44) 1.390(2) yes
C(10) C(70) 1.3909(18) yes
C(10) C(71) 1.4915(19) yes
C(12) C(48) 1.378(2) yes
C(13) C(53) 1.401(2) yes
C(13) C(57) 1.3951(19) yes
C(13) C(77) 1.489(2) yes
C(14) C(91) 1.385(2) yes
C(15) C(20) 1.4903(19) yes
C(15) C(26) 1.4171(19) yes
C(15) C(90) 1.398(2) yes
C(16) C(21) 1.415(2) yes
C(16) C(27) 1.4974(18) yes
C(16) C(89) 1.396(2) yes
C(17) C(50) 1.3995(18) yes
C(17) C(54) 1.493(2) yes
C(17) C(58) 1.384(2) yes
C(18) C(19) 1.4148(19) yes
C(19) C(55) 1.402(2) yes
C(19) C(76) 1.4888(19) yes
C(20) C(22) 1.392(2) yes
C(21) C(32) 1.3981(18) yes
C(23) C(29) 1.3772(17) yes
C(23) C(43) 1.3990(17) yes
C(24) C(49) 1.3921(16) yes
C(24) C(66) 1.397(2) yes
C(25) C(30) 1.4041(16) yes
C(25) C(38) 1.395(2) yes
C(25) C(45) 1.4919(19) yes
C(26) C(56) 1.401(2) yes
C(26) C(92) 1.492(2) yes
C(27) C(65) 1.397(2) yes
C(28) C(33) 1.378(2) yes
C(29) C(76) 1.4054(17) yes
C(30) C(88) 1.3834(19) yes
C(31) C(59) 1.405(2) yes
C(31) C(86) 1.4972(19) yes
C(31) C(95) 1.396(2) yes
C(32) C(100) 1.378(2) yes
C(33) C(55) 1.385(2) yes
C(34) C(73) 1.3997(19) yes
C(34) C(86) 1.410(2) yes
C(35) C(45) 1.3920(18) yes
C(35) C(75) 1.383(2) yes
C(36) C(37) 1.381(2) yes
C(36) C(76) 1.3907(18) yes
C(37) C(43) 1.3996(17) yes
C(38) C(62) 1.3898(19) yes
C(39) C(40) 1.489(2) yes
C(39) C(71) 1.422(2) yes
C(39) C(72) 1.403(2) yes
C(40) C(51) 1.3962(18) yes
C(40) C(78) 1.398(2) yes
C(41) C(57) 1.3870(19) yes
C(41) C(64) 1.405(2) yes
C(42) C(64) 1.491(2) yes
C(42) C(82) 1.3999(19) yes
C(44) C(50) 1.3856(19) yes
C(45) C(77) 1.410(2) yes
C(46) C(80) 1.380(2) yes
C(46) C(106) 1.380(2) yes
C(48) C(69) 1.390(2) yes
C(49) C(63) 1.389(2) yes
C(51) C(61) 1.384(2) yes
C(53) C(96) 1.395(2) yes
C(54) C(81) 1.397(2) yes
C(56) C(68) 1.382(2) yes
C(58) C(70) 1.3851(19) yes
C(60) C(72) 1.382(2) yes
C(60) C(101) 1.388(2) yes
C(61) C(92) 1.396(2) yes
C(64) C(96) 1.400(2) yes
C(65) C(95) 1.389(2) yes
C(66) C(83) 1.380(2) yes
C(67) C(71) 1.400(2) yes
C(67) C(101) 1.385(2) yes
C(68) C(94) 1.382(2) yes
C(69) C(81) 1.383(2) yes
C(73) C(106) 1.3819(19) yes
C(74) C(82) 1.381(2) yes
C(74) C(91) 1.388(2) yes
C(75) C(112) 1.379(2) yes
C(77) C(99) 1.401(2) yes
C(78) C(79) 1.376(2) yes
C(79) C(92) 1.4007(18) yes
C(80) C(86) 1.4067(19) yes
C(84) C(108) 1.362(2) yes
C(84) C(111) 1.369(2) yes
C(85) C(87) 1.365(2) yes
C(85) C(109) 1.380(2) yes
C(87) C(102) 1.361(2) yes
C(89) C(103) 1.383(2) yes
C(90) C(94) 1.384(2) yes
C(98) C(104) 1.378(2) yes
C(98) C(108) 1.374(2) yes
C(99) C(112) 1.380(2) yes
C(100) C(103) 1.380(2) yes
C(102) C(105) 1.377(2) yes
C(104) C(110) 1.369(2) yes
C(105) C(107) 1.373(2) yes
C(107) C(109) 1.370(2) yes
C(110) C(111) 1.373(2) yes
C(1) H(1) 0.950 no
C(4) H(2) 0.950 no
C(5) H(3) 0.950 no
C(9) H(4) 0.950 no
C(11) H(5) 0.950 no
C(12) H(6) 0.950 no
C(14) H(7) 0.950 no
C(22) H(8) 0.950 no
C(23) H(9) 0.950 no
C(28) H(10) 0.950 no
C(29) H(11) 0.950 no
C(30) H(12) 0.950 no
C(32) H(13) 0.950 no
C(33) H(14) 0.950 no
C(35) H(15) 0.950 no
C(36) H(16) 0.950 no
C(37) H(17) 0.950 no
C(38) H(18) 0.950 no
C(41) H(19) 0.950 no
C(44) H(20) 0.950 no
C(46) H(21) 0.950 no
C(48) H(22) 0.950 no
C(49) H(23) 0.950 no
C(50) H(24) 0.950 no
C(51) H(25) 0.950 no
C(53) H(26) 0.950 no
C(55) H(27) 0.950 no
C(56) H(28) 0.950 no
C(57) H(29) 0.950 no
C(58) H(30) 0.950 no
C(59) H(31) 0.950 no
C(60) H(32) 0.950 no
C(61) H(33) 0.950 no
C(62) H(34) 0.950 no
C(63) H(35) 0.950 no
C(65) H(36) 0.950 no
C(66) H(37) 0.950 no
C(67) H(38) 0.950 no
C(68) H(39) 0.950 no
C(69) H(40) 0.950 no
C(70) H(41) 0.950 no
C(72) H(42) 0.950 no
C(73) H(43) 0.950 no
C(74) H(44) 0.950 no
C(75) H(45) 0.950 no
C(78) H(46) 0.950 no
C(79) H(47) 0.950 no
C(80) H(48) 0.950 no
C(81) H(49) 0.950 no
C(82) H(50) 0.950 no
C(83) H(51) 0.950 no
C(85) H(52) 0.950 no
C(88) H(53) 0.950 no
C(89) H(54) 0.950 no
C(90) H(55) 0.950 no
C(91) H(56) 0.950 no
C(94) H(57) 0.950 no
C(95) H(58) 0.950 no
C(96) H(59) 0.950 no
C(98) H(60) 0.950 no
C(99) H(61) 0.950 no
C(100) H(62) 0.950 no
C(101) H(63) 0.950 no
C(102) H(64) 0.950 no
C(103) H(65) 0.950 no
C(105) H(66) 0.950 no
C(106) H(67) 0.950 no
C(108) H(68) 0.950 no
C(109) H(69) 0.950 no
C(110) H(70) 0.950 no
C(111) H(71) 0.950 no
C(112) H(72) 0.950 no

loop_
_geom_contact_atom_site_label_1
_geom_contact_atom_site_label_2
_geom_contact_distance
_geom_contact_site_symmetry_2
F(5) C(33) 3.5109(19) 2_567
F(5) C(90) 3.550(2) 2_577
F(5) C(98) 2.3487(19) .
F(5) C(103) 3.4308(16) 1_465
F(5) C(108) 3.597(2) .
F(5) C(110) 2.354(2) .
F(5) C(111) 3.600(2) .
F(6) C(46) 3.2290(17) .
F(6) C(70) 3.0844(18) .
F(6) C(96) 3.418(2) 1_455
F(6) C(98) 3.598(2) .
F(6) C(108) 2.347(2) .
F(6) C(110) 3.5943(19) .
F(6) C(111) 2.3425(19) .
F(7) C(1) 3.2999(18) .
F(7) C(23) 3.347(2) .
F(7) C(74) 3.3776(19) .
F(7) C(85) 3.5878(19) .
F(7) C(102) 3.593(2) .
F(7) C(105) 2.346(2) .
F(7) C(109) 2.3375(19) .
F(8) C(48) 3.5857(17) 2_676
F(8) C(85) 2.352(2) .
F(8) C(102) 2.3391(18) .
F(8) C(105) 3.5967(18) .
F(8) C(112) 3.5179(17) 1_465
C(1) F(7) 3.2999(18) .
C(1) C(6) 2.417(2) .
C(1) C(9) 2.764(2) .
C(1) C(15) 2.5037(17) .
C(1) C(22) 2.3945(19) .
C(1) C(26) 3.5879(16) .
C(1) C(90) 3.144(2) .
C(2) C(41) 3.170(2) .
C(2) C(49) 2.5320(17) .
C(2) C(64) 2.5745(19) .
C(2) C(66) 2.488(2) .
C(2) C(74) 2.797(2) .
C(2) C(82) 2.4095(19) .
C(2) C(91) 2.431(2) .
C(3) C(4) 3.050(2) .
C(3) C(16) 2.548(2) .
C(3) C(24) 2.814(2) .
C(3) C(27) 3.057(2) .
C(3) C(32) 2.4770(18) .
C(3) C(49) 2.425(2) .
C(3) C(66) 2.4158(18) .
C(4) C(3) 3.050(2) .
C(4) C(16) 2.5226(17) .
C(4) C(21) 3.1064(18) .
C(4) C(31) 2.431(2) .
C(4) C(65) 2.382(2) .
C(4) C(83) 3.198(2) .
C(4) C(95) 2.754(2) .
C(5) C(6) 2.479(2) .
C(5) C(9) 3.0733(18) .
C(5) C(11) 3.599(2) .
C(5) C(19) 2.4266(19) .
C(5) C(33) 2.388(2) .
C(5) C(55) 2.753(2) .
C(5) C(94) 3.5306(19) 2_577
C(5) C(98) 3.590(2) .
C(6) C(1) 2.417(2) .
C(6) C(5) 2.479(2) .
C(6) C(19) 2.556(2) .
C(6) C(20) 2.815(2) .
C(6) C(22) 2.4214(18) .
C(6) C(29) 3.0400(19) .
C(6) C(76) 3.059(2) .
C(7) C(25) 2.8124(18) .
C(7) C(30) 2.424(2) .
C(7) C(31) 3.0842(17) .
C(7) C(38) 2.4133(17) .
C(7) C(59) 3.0614(18) .
C(7) C(73) 2.4795(18) .
C(7) C(86) 2.5494(19) .
C(8) C(17) 2.5412(19) .
C(8) C(23) 2.5494(17) .
C(8) C(37) 2.4922(18) .
C(8) C(48) 2.4431(19) .
C(8) C(58) 3.159(2) .
C(8) C(69) 2.8247(19) .
C(8) C(81) 2.4234(18) .
C(8) C(105) 3.474(2) .
C(9) C(1) 2.764(2) .
C(9) C(5) 3.0733(18) .
C(9) C(11) 2.3946(19) .
C(9) C(18) 2.4976(17) .
C(9) C(20) 2.414(2) .
C(10) C(17) 2.8107(19) .
C(10) C(39) 2.5577(18) .
C(10) C(40) 3.061(2) .
C(10) C(50) 2.419(2) .
C(10) C(51) 3.053(2) .
C(10) C(58) 2.4156(17) .
C(10) C(67) 2.485(2) .
C(11) C(5) 3.599(2) .
C(11) C(9) 2.3946(19) .
C(11) C(18) 2.526(2) .
C(11) C(19) 3.209(2) .
C(11) C(20) 2.4150(17) .
C(11) C(22) 2.7667(17) .
C(11) C(29) 3.057(2) .
C(11) C(32) 3.546(2) 2_667
C(11) C(76) 3.222(2) .
C(11) C(91) 3.595(2) .
C(12) C(37) 2.939(2) .
C(12) C(43) 2.4874(19) .
C(12) C(54) 2.4129(19) .
C(12) C(69) 2.396(2) .
C(12) C(81) 2.7455(19) .
C(12) C(88) 3.599(2) .
C(13) C(25) 3.043(2) .
C(13) C(30) 3.159(2) .
C(13) C(41) 2.4335(18) .
C(13) C(45) 2.562(2) .
C(13) C(64) 2.858(2) .
C(13) C(96) 2.434(2) .
C(13) C(99) 2.4762(18) .
C(14) C(24) 2.477(2) .
C(14) C(42) 2.427(2) .
C(14) C(49) 3.5887(18) .
C(14) C(66) 3.078(2) .
C(14) C(74) 2.391(2) .
C(14) C(82) 2.749(2) .
C(15) C(1) 2.5037(17) .
C(15) C(22) 2.514(2) .
C(15) C(56) 2.4142(18) .
C(15) C(61) 3.145(2) .
C(15) C(68) 2.794(2) .
C(15) C(92) 2.570(2) .
C(15) C(94) 2.430(2) .
C(16) C(3) 2.548(2) .
C(16) C(4) 2.5226(17) .
C(16) C(32) 2.419(2) .
C(16) C(65) 2.523(2) .
C(16) C(83) 3.162(2) .
C(16) C(100) 2.8056(19) .
C(16) C(103) 2.4314(18) .
C(17) C(8) 2.5412(19) .
C(17) C(10) 2.8107(19) .
C(17) C(23) 3.0357(18) .
C(17) C(43) 3.0444(18) .
C(17) C(44) 2.4139(17) .
C(17) C(70) 2.408(2) .
C(17) C(81) 2.4870(19) .
C(18) C(9) 2.4976(17) .
C(18) C(11) 2.526(2) .
C(18) C(28) 2.434(2) .
C(18) C(29) 3.1529(17) .
C(18) C(33) 2.802(2) .
C(18) C(55) 2.416(2) .
C(18) C(76) 2.5605(19) .
C(18) C(98) 3.472(2) .
C(19) C(5) 2.4266(19) .
C(19) C(6) 2.556(2) .
C(19) C(11) 3.209(2) .
C(19) C(28) 2.8118(19) .
C(19) C(29) 2.5567(17) .
C(19) C(33) 2.436(2) .
C(19) C(36) 2.4819(18) .
C(19) C(98) 3.554(2) .
C(19) C(108) 3.459(2) .
C(20) C(6) 2.815(2) .
C(20) C(9) 2.414(2) .
C(20) C(11) 2.4150(17) .
C(20) C(26) 2.5524(17) .
C(20) C(61) 3.029(2) .
C(20) C(90) 2.478(2) .
C(20) C(92) 3.0599(18) .
C(21) C(4) 3.1064(18) .
C(21) C(27) 2.567(2) .
C(21) C(63) 2.509(2) .
C(21) C(83) 2.5110(18) .
C(21) C(89) 2.410(2) .
C(21) C(100) 2.4267(18) .
C(21) C(103) 2.798(2) .
C(22) C(1) 2.3945(19) .
C(22) C(6) 2.4214(18) .
C(22) C(11) 2.7667(17) .
C(22) C(15) 2.514(2) .
C(22) C(26) 3.238(2) .
C(22) C(61) 3.219(2) .
C(22) C(90) 3.527(2) .
C(22) C(92) 3.3331(19) .
C(23) F(7) 3.347(2) .
C(23) C(8) 2.5494(17) .
C(23) C(17) 3.0357(18) .
C(23) C(36) 2.7525(17) .
C(23) C(37) 2.3818(16) .
C(23) C(54) 3.1526(19) .
C(23) C(58) 3.095(2) .
C(23) C(76) 2.4262(18) .
C(24) C(3) 2.814(2) .
C(24) C(14) 2.477(2) .
C(24) C(41) 3.0403(18) .
C(24) C(42) 2.5529(19) .
C(24) C(63) 2.4138(17) .
C(24) C(64) 3.0711(17) .
C(24) C(83) 2.416(2) .
C(25) C(7) 2.8124(18) .
C(25) C(13) 3.043(2) .
C(25) C(35) 2.4842(17) .
C(25) C(57) 3.071(2) .
C(25) C(62) 2.423(2) .
C(25) C(77) 2.539(2) .
C(25) C(88) 2.4146(16) .
C(26) C(1) 3.5879(16) .
C(26) C(20) 2.5524(17) .
C(26) C(22) 3.238(2) .
C(26) C(61) 2.549(2) .
C(26) C(68) 2.432(2) .
C(26) C(79) 2.498(2) .
C(26) C(90) 2.427(2) .
C(26) C(94) 2.816(2) .
C(27) C(3) 3.057(2) .
C(27) C(21) 2.567(2) .
C(27) C(31) 2.8477(18) .
C(27) C(59) 2.4290(17) .
C(27) C(83) 3.224(2) .
C(27) C(89) 2.4837(17) .
C(27) C(95) 2.427(2) .
C(28) C(18) 2.434(2) .
C(28) C(19) 2.8118(19) .
C(28) C(49) 3.565(2) 2_667
C(28) C(55) 2.391(2) .
C(29) C(6) 3.0400(19) .
C(29) C(11) 3.057(2) .
C(29) C(18) 3.1529(17) .
C(29) C(19) 2.5567(17) .
C(29) C(36) 2.3827(16) .
C(29) C(37) 2.7522(17) .
C(29) C(43) 2.4249(17) .
C(30) C(7) 2.424(2) .
C(30) C(13) 3.159(2) .
C(30) C(38) 2.403(2) .
C(30) C(45) 2.5106(16) .
C(30) C(57) 3.174(2) .
C(30) C(62) 2.779(2) .
C(30) C(77) 3.120(2) .
C(31) C(4) 2.431(2) .
C(31) C(7) 3.0842(17) .
C(31) C(27) 2.8477(18) .
C(31) C(34) 2.5824(19) .
C(31) C(62) 3.2557(17) .
C(31) C(65) 2.4332(18) .
C(31) C(80) 2.4759(18) .
C(32) C(3) 2.4770(18) .
C(32) C(11) 3.546(2) 2_667
C(32) C(16) 2.419(2) .
C(32) C(63) 3.080(2) .
C(32) C(83) 3.5915(17) .
C(32) C(89) 2.743(2) .
C(32) C(103) 2.384(2) .
C(33) F(5) 3.5109(19) 2_567
C(33) C(5) 2.388(2) .
C(33) C(18) 2.802(2) .
C(33) C(19) 2.436(2) .
C(34) C(31) 2.5824(19) .
C(34) C(46) 2.7969(18) .
C(34) C(59) 3.165(2) .
C(34) C(62) 2.5347(16) .
C(34) C(80) 2.4114(19) .
C(34) C(85) 3.597(2) 1_545
C(34) C(88) 2.484(2) .
C(34) C(106) 2.4299(18) .
C(35) C(25) 2.4842(17) .
C(35) C(38) 3.086(2) .
C(35) C(58) 3.532(2) 2_666
C(35) C(77) 2.415(2) .
C(35) C(99) 2.743(2) .
C(35) C(112) 2.383(2) .
C(36) C(19) 2.4819(18) .
C(36) C(23) 2.7525(17) .
C(36) C(29) 2.3827(16) .
C(36) C(43) 2.4270(18) .
C(36) C(55) 2.936(2) .
C(36) C(59) 3.4477(18) .
C(37) C(8) 2.4922(18) .
C(37) C(12) 2.939(2) .
C(37) C(23) 2.3818(16) .
C(37) C(29) 2.7522(17) .
C(37) C(41) 3.4414(18) .
C(37) C(76) 2.4198(19) .
C(38) C(7) 2.4133(17) .
C(38) C(30) 2.403(2) .
C(38) C(35) 3.086(2) .
C(38) C(45) 2.519(2) .
C(38) C(69) 3.577(2) 2_666
C(38) C(88) 2.7608(17) .
C(39) C(10) 2.5577(18) .
C(39) C(44) 3.2112(19) .
C(39) C(51) 2.545(2) .
C(39) C(60) 2.438(2) .
C(39) C(67) 2.428(2) .
C(39) C(78) 2.493(2) .
C(39) C(101) 2.814(2) .
C(40) C(10) 3.061(2) .
C(40) C(44) 3.2481(19) .
C(40) C(61) 2.427(2) .
C(40) C(71) 2.570(2) .
C(40) C(72) 2.480(2) .
C(40) C(79) 2.421(2) .
C(40) C(92) 2.846(2) .
C(41) C(2) 3.170(2) .
C(41) C(13) 2.4335(18) .
C(41) C(24) 3.0403(18) .
C(41) C(37) 3.4414(18) .
C(41) C(42) 2.554(2) .
C(41) C(49) 3.0723(18) .
C(41) C(53) 2.769(2) .
C(41) C(96) 2.387(2) .
C(42) C(14) 2.427(2) .
C(42) C(24) 2.5529(19) .
C(42) C(41) 2.554(2) .
C(42) C(49) 3.2393(18) .
C(42) C(66) 3.576(2) .
C(42) C(74) 2.436(2) .
C(42) C(91) 2.820(2) .
C(42) C(96) 2.4998(19) .
C(43) C(12) 2.4874(19) .
C(43) C(17) 3.0444(18) .
C(43) C(29) 2.4249(17) .
C(43) C(36) 2.4270(18) .
C(43) C(54) 2.5649(19) .
C(43) C(58) 3.201(2) .
C(43) C(76) 2.8446(19) .
C(44) C(17) 2.4139(17) .
C(44) C(39) 3.2112(19) .
C(44) C(40) 3.2481(19) .
C(44) C(51) 3.132(2) .
C(44) C(58) 2.7572(18) .
C(44) C(70) 2.383(2) .
C(44) C(71) 2.527(2) .
C(45) C(13) 2.562(2) .
C(45) C(30) 2.5106(16) .
C(45) C(38) 2.519(2) .
C(45) C(57) 3.1240(19) .
C(45) C(75) 2.4263(17) .
C(45) C(99) 2.409(2) .
C(45) C(112) 2.792(2) .
C(46) F(6) 3.2290(17) .
C(46) C(34) 2.7969(18) .
C(46) C(73) 2.3853(19) .
C(46) C(86) 2.4379(19) .
C(48) F(8) 3.5857(17) 2_676
C(48) C(8) 2.4431(19) .
C(48) C(54) 2.7995(19) .
C(48) C(81) 2.3882(19) .
C(49) C(2) 2.5320(17) .
C(49) C(3) 2.425(2) .
C(49) C(14) 3.5887(18) .
C(49) C(28) 3.565(2) 2_667
C(49) C(41) 3.0723(18) .
C(49) C(42) 3.2393(18) .
C(49) C(64) 3.2713(17) .
C(49) C(66) 2.3961(18) .
C(49) C(83) 2.772(2) .
C(50) C(10) 2.419(2) .
C(50) C(54) 2.5122(17) .
C(50) C(58) 2.392(2) .
C(50) C(70) 2.763(2) .
C(50) C(81) 3.1081(18) .
C(51) C(10) 3.053(2) .
C(51) C(39) 2.545(2) .
C(51) C(44) 3.132(2) .
C(51) C(71) 3.152(2) .
C(51) C(78) 2.3797(17) .
C(51) C(79) 2.749(2) .
C(51) C(92) 2.426(2) .
C(53) C(41) 2.769(2) .
C(53) C(57) 2.385(2) .
C(53) C(64) 2.4447(18) .
C(53) C(77) 2.515(2) .
C(53) C(99) 2.981(2) .
C(54) C(12) 2.4129(19) .
C(54) C(23) 3.1526(19) .
C(54) C(43) 2.5649(19) .
C(54) C(48) 2.7995(19) .
C(54) C(50) 2.5122(17) .
C(54) C(58) 2.504(2) .
C(54) C(69) 2.434(2) .
C(54) C(105) 3.443(2) .
C(55) C(5) 2.753(2) .
C(55) C(18) 2.416(2) .
C(55) C(28) 2.391(2) .
C(55) C(36) 2.936(2) .
C(55) C(76) 2.480(2) .
C(56) C(15) 2.4142(18) .
C(56) C(79) 2.924(2) .
C(56) C(90) 2.752(2) .
C(56) C(92) 2.480(2) .
C(56) C(94) 2.396(2) .
C(57) C(25) 3.071(2) .
C(57) C(30) 3.174(2) .
C(57) C(45) 3.1240(19) .
C(57) C(53) 2.385(2) .
C(57) C(64) 2.434(2) .
C(57) C(77) 2.5226(18) .
C(57) C(96) 2.754(2) .
C(58) C(8) 3.159(2) .
C(58) C(10) 2.4156(17) .
C(58) C(23) 3.095(2) .
C(58) C(35) 3.532(2) 2_666
C(58) C(43) 3.201(2) .
C(58) C(44) 2.7572(18) .
C(58) C(50) 2.392(2) .
C(58) C(54) 2.504(2) .
C(58) C(75) 3.440(2) 2_666
C(58) C(81) 3.573(2) .
C(59) C(7) 3.0614(18) .
C(59) C(27) 2.4290(17) .
C(59) C(34) 3.165(2) .
C(59) C(36) 3.4477(18) .
C(59) C(62) 3.0864(19) .
C(59) C(65) 2.763(2) .
C(59) C(86) 2.547(2) .
C(59) C(95) 2.386(2) .
C(60) C(39) 2.438(2) .
C(60) C(67) 2.3972(19) .
C(60) C(71) 2.808(2) .
C(60) C(82) 3.526(2) 1_455
C(61) C(15) 3.145(2) .
C(61) C(20) 3.029(2) .
C(61) C(22) 3.219(2) .
C(61) C(26) 2.549(2) .
C(61) C(40) 2.427(2) .
C(61) C(78) 2.7533(18) .
C(61) C(79) 2.3807(16) .
C(62) C(25) 2.423(2) .
C(62) C(30) 2.779(2) .
C(62) C(31) 3.2557(17) .
C(62) C(34) 2.5347(16) .
C(62) C(59) 3.0864(19) .
C(62) C(86) 3.2140(17) .
C(62) C(88) 2.393(2) .
C(63) C(21) 2.509(2) .
C(63) C(24) 2.4138(17) .
C(63) C(32) 3.080(2) .
C(63) C(66) 2.7628(16) .
C(63) C(83) 2.3963(18) .
C(64) C(2) 2.5745(19) .
C(64) C(13) 2.858(2) .
C(64) C(24) 3.0711(17) .
C(64) C(49) 3.2713(17) .
C(64) C(53) 2.4447(18) .
C(64) C(57) 2.434(2) .
C(64) C(82) 2.476(2) .
C(65) C(4) 2.382(2) .
C(65) C(16) 2.523(2) .
C(65) C(31) 2.4332(18) .
C(65) C(59) 2.763(2) .
C(65) C(89) 2.9871(19) .
C(66) C(2) 2.488(2) .
C(66) C(3) 2.4158(18) .
C(66) C(14) 3.078(2) .
C(66) C(42) 3.576(2) .
C(66) C(49) 2.3961(18) .
C(66) C(63) 2.7628(16) .
C(67) C(10) 2.485(2) .
C(67) C(39) 2.428(2) .
C(67) C(60) 2.3972(19) .
C(67) C(70) 3.076(2) .
C(67) C(72) 2.755(2) .
C(67) C(81) 3.5993(19) 2_576
C(68) C(15) 2.794(2) .
C(68) C(26) 2.432(2) .
C(68) C(80) 3.486(2) 1_565
C(68) C(90) 2.3856(19) .
C(69) C(8) 2.8247(19) .
C(69) C(12) 2.396(2) .
C(69) C(38) 3.577(2) 2_666
C(69) C(54) 2.434(2) .
C(70) F(6) 3.0844(18) .
C(70) C(17) 2.408(2) .
C(70) C(44) 2.383(2) .
C(70) C(50) 2.763(2) .
C(70) C(67) 3.076(2) .
C(70) C(71) 2.4896(17) .
C(71) C(40) 2.570(2) .
C(71) C(44) 2.527(2) .
C(71) C(51) 3.152(2) .
C(71) C(60) 2.808(2) .
C(71) C(70) 2.4896(17) .
C(71) C(72) 2.4218(18) .
C(71) C(101) 2.432(2) .
C(72) C(40) 2.480(2) .
C(72) C(67) 2.755(2) .
C(72) C(71) 2.4218(18) .
C(72) C(78) 2.940(2) .
C(72) C(101) 2.393(2) .
C(73) C(7) 2.4795(18) .
C(73) C(46) 2.3853(19) .
C(73) C(80) 2.747(2) .
C(73) C(86) 2.423(2) .
C(73) C(88) 3.049(2) .
C(74) F(7) 3.3776(19) .
C(74) C(2) 2.797(2) .
C(74) C(14) 2.391(2) .
C(74) C(42) 2.436(2) .
C(75) C(45) 2.4263(17) .
C(75) C(58) 3.440(2) 2_666
C(75) C(77) 2.809(2) .
C(75) C(99) 2.389(2) .
C(76) C(6) 3.059(2) .
C(76) C(11) 3.222(2) .
C(76) C(18) 2.5605(19) .
C(76) C(23) 2.4262(18) .
C(76) C(37) 2.4198(19) .
C(76) C(43) 2.8446(19) .
C(76) C(55) 2.480(2) .
C(77) C(25) 2.539(2) .
C(77) C(30) 3.120(2) .
C(77) C(35) 2.415(2) .
C(77) C(53) 2.515(2) .
C(77) C(57) 2.5226(18) .
C(77) C(75) 2.809(2) .
C(77) C(112) 2.4313(19) .
C(78) C(39) 2.493(2) .
C(78) C(51) 2.3797(17) .
C(78) C(61) 2.7533(18) .
C(78) C(72) 2.940(2) .
C(78) C(92) 2.426(2) .
C(79) C(26) 2.498(2) .
C(79) C(40) 2.421(2) .
C(79) C(51) 2.749(2) .
C(79) C(56) 2.924(2) .
C(79) C(61) 2.3807(16) .
C(80) C(31) 2.4759(18) .
C(80) C(34) 2.4114(19) .
C(80) C(68) 3.486(2) 1_545
C(80) C(73) 2.747(2) .
C(80) C(95) 2.9450(18) .
C(80) C(106) 2.389(2) .
C(81) C(8) 2.4234(18) .
C(81) C(12) 2.7455(19) .
C(81) C(17) 2.4870(19) .
C(81) C(48) 2.3882(19) .
C(81) C(50) 3.1081(18) .
C(81) C(58) 3.573(2) .
C(81) C(67) 3.5993(19) 2_576
C(81) C(105) 3.576(2) .
C(82) C(2) 2.4095(19) .
C(82) C(14) 2.749(2) .
C(82) C(60) 3.526(2) 1_655
C(82) C(64) 2.476(2) .
C(82) C(91) 2.396(2) .
C(82) C(96) 2.9439(19) .
C(82) C(111) 3.522(2) 1_655
C(83) C(4) 3.198(2) .
C(83) C(16) 3.162(2) .
C(83) C(21) 2.5110(18) .
C(83) C(24) 2.416(2) .
C(83) C(27) 3.224(2) .
C(83) C(32) 3.5915(17) .
C(83) C(49) 2.772(2) .
C(83) C(63) 2.3963(18) .
C(84) C(98) 2.355(2) .
C(84) C(104) 2.685(2) .
C(84) C(110) 2.359(2) .
C(85) F(7) 3.5878(19) .
C(85) F(8) 2.352(2) .
C(85) C(34) 3.597(2) 1_565
C(85) C(86) 3.578(2) 1_565
C(85) C(102) 2.397(2) .
C(85) C(105) 2.770(2) .
C(85) C(107) 2.355(2) .
C(85) C(112) 3.546(2) 1_465
C(86) C(7) 2.5494(19) .
C(86) C(46) 2.4379(19) .
C(86) C(59) 2.547(2) .
C(86) C(62) 3.2140(17) .
C(86) C(73) 2.423(2) .
C(86) C(85) 3.578(2) 1_545
C(86) C(88) 3.592(2) .
C(86) C(95) 2.5100(19) .
C(86) C(106) 2.8139(19) .
C(87) C(105) 2.357(2) .
C(87) C(107) 2.679(2) .
C(87) C(109) 2.364(2) .
C(88) C(12) 3.599(2) .
C(88) C(25) 2.4146(16) .
C(88) C(34) 2.484(2) .
C(88) C(38) 2.7608(17) .
C(88) C(62) 2.393(2) .
C(88) C(73) 3.049(2) .
C(88) C(86) 3.592(2) .
C(89) C(21) 2.410(2) .
C(89) C(27) 2.4837(17) .
C(89) C(32) 2.743(2) .
C(89) C(65) 2.9871(19) .
C(89) C(100) 2.387(2) .
C(90) F(5) 3.550(2) 2_577
C(90) C(1) 3.144(2) .
C(90) C(20) 2.478(2) .
C(90) C(22) 3.527(2) .
C(90) C(26) 2.427(2) .
C(90) C(56) 2.752(2) .
C(90) C(68) 2.3856(19) .
C(91) C(2) 2.431(2) .
C(91) C(11) 3.595(2) .
C(91) C(42) 2.820(2) .
C(91) C(82) 2.396(2) .
C(92) C(15) 2.570(2) .
C(92) C(20) 3.0599(18) .
C(92) C(22) 3.3331(19) .
C(92) C(40) 2.846(2) .
C(92) C(51) 2.426(2) .
C(92) C(56) 2.480(2) .
C(92) C(78) 2.426(2) .
C(94) C(5) 3.5306(19) 2_577
C(94) C(15) 2.430(2) .
C(94) C(26) 2.816(2) .
C(94) C(56) 2.396(2) .
C(95) C(4) 2.754(2) .
C(95) C(27) 2.427(2) .
C(95) C(59) 2.386(2) .
C(95) C(80) 2.9450(18) .
C(95) C(86) 2.5100(19) .
C(96) F(6) 3.418(2) 1_655
C(96) C(13) 2.434(2) .
C(96) C(41) 2.387(2) .
C(96) C(42) 2.4998(19) .
C(96) C(57) 2.754(2) .
C(96) C(82) 2.9439(19) .
C(98) F(5) 2.3487(19) .
C(98) F(6) 3.598(2) .
C(98) C(5) 3.590(2) .
C(98) C(18) 3.472(2) .
C(98) C(19) 3.554(2) .
C(98) C(84) 2.355(2) .
C(98) C(110) 2.411(2) .
C(98) C(111) 2.770(2) .
C(99) C(13) 2.4762(18) .
C(99) C(35) 2.743(2) .
C(99) C(45) 2.409(2) .
C(99) C(53) 2.981(2) .
C(99) C(75) 2.389(2) .
C(100) C(16) 2.8056(19) .
C(100) C(21) 2.4267(18) .
C(100) C(89) 2.387(2) .
C(101) C(39) 2.814(2) .
C(101) C(71) 2.432(2) .
C(101) C(72) 2.393(2) .
C(102) F(7) 3.593(2) .
C(102) F(8) 2.3391(18) .
C(102) C(85) 2.397(2) .
C(102) C(107) 2.358(2) .
C(102) C(109) 2.776(2) .
C(103) F(5) 3.4308(16) 1_645
C(103) C(16) 2.4314(18) .
C(103) C(21) 2.798(2) .
C(103) C(32) 2.384(2) .
C(103) C(110) 3.585(2) 1_645
C(104) C(84) 2.685(2) .
C(104) C(108) 2.363(2) .
C(104) C(111) 2.357(2) .
C(105) F(7) 2.346(2) .
C(105) F(8) 3.5967(18) .
C(105) C(8) 3.474(2) .
C(105) C(54) 3.443(2) .
C(105) C(81) 3.576(2) .
C(105) C(85) 2.770(2) .
C(105) C(87) 2.357(2) .
C(105) C(109) 2.415(2) .
C(106) C(34) 2.4299(18) .
C(106) C(80) 2.389(2) .
C(106) C(86) 2.8139(19) .
C(107) C(85) 2.355(2) .
C(107) C(87) 2.679(2) .
C(107) C(102) 2.358(2) .
C(108) F(5) 3.597(2) .
C(108) F(6) 2.347(2) .
C(108) C(19) 3.459(2) .
C(108) C(104) 2.363(2) .
C(108) C(110) 2.770(2) .
C(108) C(111) 2.399(2) .
C(109) F(7) 2.3375(19) .
C(109) C(87) 2.364(2) .
C(109) C(102) 2.776(2) .
C(109) C(105) 2.415(2) .
C(110) F(5) 2.354(2) .
C(110) F(6) 3.5943(19) .
C(110) C(84) 2.359(2) .
C(110) C(98) 2.411(2) .
C(110) C(103) 3.585(2) 1_465
C(110) C(108) 2.770(2) .
C(111) F(5) 3.600(2) .
C(111) F(6) 2.3425(19) .
C(111) C(82) 3.522(2) 1_455
C(111) C(98) 2.770(2) .
C(111) C(104) 2.357(2) .
C(111) C(108) 2.399(2) .
C(112) F(8) 3.5179(17) 1_645
C(112) C(35) 2.383(2) .
C(112) C(45) 2.792(2) .
C(112) C(77) 2.4313(19) .
C(112) C(85) 3.546(2) 1_645
F(5) H(4) 3.028 .
F(5) H(14) 2.602 2_567
F(5) H(55) 2.847 2_577
F(5) H(57) 3.149 2_577
F(5) H(60) 2.533 .
F(5) H(62) 3.519 1_465
F(5) H(65) 2.699 1_465
F(5) H(70) 2.538 .
F(6) H(21) 2.662 .
F(6) H(39) 3.589 1_545
F(6) H(41) 2.420 .
F(6) H(59) 2.920 1_455
F(6) H(68) 2.528 .
F(6) H(71) 2.523 .
F(7) H(1) 2.773 .
F(7) H(9) 3.099 .
F(7) H(32) 3.258 1_655
F(7) H(33) 3.303 .
F(7) H(44) 3.004 .
F(7) H(50) 3.467 .
F(7) H(66) 2.532 .
F(7) H(69) 2.526 .
F(8) H(22) 2.685 2_676
F(8) H(26) 3.180 2_676
F(8) H(38) 3.266 2_576
F(8) H(52) 2.529 .
F(8) H(64) 2.513 .
F(8) H(72) 2.618 1_465
C(1) H(5) 2.028 .
C(1) H(8) 3.253 .
C(1) H(11) 3.430 .
C(1) H(13) 3.575 2_667
C(1) H(33) 2.844 .
C(1) H(55) 2.978 .
C(1) H(62) 2.853 2_667
C(2) H(7) 2.033 .
C(2) H(19) 2.950 .
C(2) H(23) 2.701 .
C(2) H(37) 2.629 .
C(2) H(50) 3.267 .
C(2) H(56) 3.286 .
C(3) H(2) 2.579 .
C(3) H(7) 3.213 2_667
C(3) H(13) 2.608 .
C(3) H(19) 3.538 .
C(3) H(23) 3.282 .
C(3) H(35) 2.040 .
C(3) H(37) 3.271 .
C(3) H(47) 3.587 1_645
C(3) H(51) 2.042 .
C(4) H(16) 3.250 .
C(4) H(19) 3.084 .
C(4) H(29) 3.208 .
C(4) H(31) 2.031 .
C(4) H(36) 3.244 .
C(4) H(42) 3.495 1_645
C(4) H(46) 3.005 1_645
C(4) H(47) 3.517 1_645
C(4) H(51) 3.301 .
C(5) H(4) 2.885 .
C(5) H(10) 2.033 .
C(5) H(13) 3.372 2_667
C(5) H(14) 3.247 .
C(5) H(35) 3.245 2_667
C(5) H(57) 3.571 2_577
C(5) H(60) 2.893 .
C(6) H(1) 3.271 .
C(6) H(3) 2.607 .
C(6) H(4) 2.038 .
C(6) H(5) 2.037 .
C(6) H(8) 3.276 .
C(6) H(11) 2.586 .
C(6) H(13) 3.041 2_667
C(7) H(12) 3.278 .
C(7) H(17) 3.451 .
C(7) H(18) 3.267 .
C(7) H(31) 2.544 .
C(7) H(34) 2.033 .
C(7) H(43) 2.607 .
C(7) H(53) 2.036 .
C(8) H(6) 2.046 .
C(8) H(9) 2.721 .
C(8) H(17) 2.633 .
C(8) H(22) 3.294 .
C(8) H(30) 3.017 .
C(8) H(49) 3.275 .
C(8) H(53) 3.058 .
C(8) H(66) 2.806 .
C(9) H(3) 2.890 .
C(9) H(5) 3.253 .
C(9) H(8) 2.033 .
C(9) H(11) 3.042 .
C(9) H(33) 3.507 .
C(10) H(20) 2.029 .
C(10) H(24) 3.273 .
C(10) H(25) 2.580 .
C(10) H(30) 3.268 .
C(10) H(38) 2.618 .
C(10) H(41) 2.031 .
C(10) H(45) 3.555 2_666
C(11) H(1) 2.028 .
C(11) H(4) 3.254 .
C(11) H(11) 2.842 .
C(11) H(13) 2.907 2_667
C(11) H(33) 3.412 .
C(11) H(56) 3.547 .
C(11) H(62) 3.185 2_667
C(12) H(12) 3.153 .
C(12) H(17) 2.678 .
C(12) H(22) 2.026 .
C(12) H(40) 3.256 .
C(12) H(53) 3.037 .
C(12) H(63) 3.550 1_655
C(12) H(66) 2.733 .
C(13) H(6) 3.574 .
C(13) H(12) 2.938 .
C(13) H(19) 3.283 .
C(13) H(26) 2.042 .
C(13) H(29) 2.033 .
C(13) H(59) 3.283 .
C(13) H(61) 2.603 .
C(14) H(5) 3.014 .
C(14) H(37) 2.879 .
C(14) H(44) 3.250 .
C(14) H(56) 2.038 .
C(14) H(70) 3.496 1_655
C(15) H(1) 2.654 .
C(15) H(3) 3.385 2_577
C(15) H(8) 2.672 .
C(15) H(28) 3.272 .
C(15) H(33) 2.912 .
C(15) H(55) 2.033 .
C(15) H(57) 3.284 .
C(15) H(69) 3.475 .
C(16) H(2) 2.671 .
C(16) H(13) 3.275 .
C(16) H(36) 2.679 .
C(16) H(51) 3.011 .
C(16) H(54) 2.029 .
C(16) H(65) 3.285 .
C(17) H(9) 2.545 .
C(17) H(15) 3.094 2_666
C(17) H(20) 3.269 .
C(17) H(24) 2.045 .
C(17) H(30) 2.027 .
C(17) H(41) 3.262 .
C(17) H(45) 3.579 2_666
C(17) H(49) 2.612 .
C(18) H(3) 2.042 .
C(18) H(4) 2.645 .
C(18) H(5) 2.688 .
C(18) H(10) 3.288 .
C(18) H(11) 2.946 .
C(18) H(13) 3.399 2_667
C(18) H(27) 3.272 .
C(18) H(37) 3.434 .
C(18) H(60) 3.064 .
C(19) H(3) 3.282 .
C(19) H(5) 3.077 .
C(19) H(11) 2.729 .
C(19) H(14) 3.289 .
C(19) H(16) 2.616 .
C(19) H(27) 2.036 .
C(19) H(37) 3.008 .
C(19) H(60) 3.223 .
C(19) H(68) 3.036 .
C(20) H(1) 2.037 .
C(20) H(4) 3.268 .
C(20) H(5) 3.270 .
C(20) H(8) 2.035 .
C(20) H(33) 2.528 .
C(20) H(55) 2.602 .
C(20) H(62) 3.330 2_667
C(21) H(2) 2.846 .
C(21) H(7) 3.099 2_667
C(21) H(13) 2.034 .
C(21) H(35) 2.668 .
C(21) H(51) 2.673 .
C(21) H(54) 3.266 .
C(21) H(62) 3.281 .
C(22) H(1) 3.252 .
C(22) H(4) 2.031 .
C(22) H(11) 3.588 .
C(22) H(33) 2.941 .
C(23) H(11) 2.024 .
C(23) H(17) 3.244 .
C(23) H(25) 3.149 .
C(23) H(30) 3.173 .
C(23) H(33) 3.278 .
C(24) H(7) 2.603 .
C(24) H(19) 2.533 .
C(24) H(23) 2.034 .
C(24) H(35) 3.267 .
C(24) H(37) 2.037 .
C(24) H(51) 3.269 .
C(25) H(12) 2.050 .
C(25) H(15) 2.615 .
C(25) H(18) 2.036 .
C(25) H(29) 2.614 .
C(25) H(31) 3.547 .
C(25) H(34) 3.277 .
C(25) H(43) 3.492 2_666
C(25) H(46) 3.544 1_645
C(25) H(53) 3.271 .
C(26) H(8) 3.135 .
C(26) H(28) 2.037 .
C(26) H(33) 2.721 .
C(26) H(35) 3.115 1_465
C(26) H(39) 3.285 .
C(26) H(47) 2.639 .
C(26) H(55) 3.280 .
C(26) H(69) 3.199 .
C(27) H(2) 2.031 .
C(27) H(31) 3.279 .
C(27) H(36) 2.038 .
C(27) H(42) 3.558 1_645
C(27) H(51) 3.008 .
C(27) H(54) 2.606 .
C(27) H(58) 3.278 .
C(28) H(3) 2.027 .
C(28) H(14) 2.027 .
C(28) H(23) 3.297 2_667
C(28) H(27) 3.245 .
C(28) H(57) 3.517 2_577
C(28) H(60) 2.905 .
C(28) H(60) 3.475 2_567
C(29) H(5) 3.097 .
C(29) H(9) 2.020 .
C(29) H(16) 3.245 .
C(29) H(25) 3.231 .
C(29) H(33) 3.205 .
C(29) H(68) 3.525 .
C(30) H(6) 3.503 .
C(30) H(17) 3.463 .
C(30) H(18) 3.260 .
C(30) H(29) 2.997 .
C(30) H(31) 3.446 .
C(30) H(43) 3.537 2_666
C(30) H(53) 2.029 .
C(30) H(53) 3.583 2_666
C(31) H(2) 3.281 .
C(31) H(16) 3.316 .
C(31) H(27) 3.295 .
C(31) H(31) 2.044 .
C(31) H(34) 3.076 .
C(31) H(36) 3.282 .
C(31) H(48) 2.592 .
C(31) H(58) 2.032 .
C(32) H(5) 3.467 2_667
C(32) H(7) 3.110 2_667
C(32) H(8) 3.175 1_645
C(32) H(35) 2.889 .
C(32) H(56) 3.115 2_667
C(32) H(62) 2.030 .
C(32) H(65) 3.243 .
C(33) H(3) 3.242 .
C(33) H(10) 2.031 .
C(33) H(27) 2.029 .
C(33) H(37) 3.542 .
C(33) H(51) 3.133 .
C(33) H(57) 3.183 1_545
C(33) H(60) 3.046 .
C(34) H(31) 2.929 .
C(34) H(34) 2.711 .
C(34) H(43) 2.037 .
C(34) H(48) 3.268 .
C(34) H(52) 3.243 1_545
C(34) H(53) 2.624 .
C(34) H(67) 3.285 .
C(35) H(18) 2.884 .
C(35) H(20) 3.075 1_645
C(35) H(30) 3.270 2_666
C(35) H(43) 2.927 2_666
C(35) H(45) 2.036 .
C(35) H(67) 3.499 2_666
C(35) H(72) 3.242 .
C(36) H(11) 3.242 .
C(36) H(17) 2.023 .
C(36) H(19) 3.138 .
C(36) H(27) 2.654 .
C(36) H(31) 3.202 .
C(36) H(37) 3.310 .
C(37) H(6) 2.645 .
C(37) H(9) 3.243 .
C(37) H(16) 2.023 .
C(37) H(19) 3.157 .
C(37) H(31) 3.103 .
C(37) H(53) 3.345 .
C(38) H(12) 3.263 .
C(38) H(15) 2.864 .
C(38) H(29) 3.034 .
C(38) H(31) 3.277 .
C(38) H(34) 2.038 .
C(38) H(40) 3.385 2_666
C(38) H(46) 2.946 1_645
C(39) H(18) 3.066 1_465
C(39) H(20) 3.090 .
C(39) H(25) 2.716 .
C(39) H(32) 3.292 .
C(39) H(38) 3.286 .
C(39) H(42) 2.039 .
C(39) H(46) 2.632 .
C(39) H(71) 3.103 .
C(40) H(18) 3.493 1_465
C(40) H(20) 3.049 .
C(40) H(25) 2.034 .
C(40) H(33) 3.276 .
C(40) H(42) 2.606 .
C(40) H(46) 2.036 .
C(40) H(47) 3.269 .
C(41) H(2) 3.168 .
C(41) H(6) 3.192 .
C(41) H(16) 3.402 .
C(41) H(17) 2.835 .
C(41) H(23) 3.177 .
C(41) H(29) 2.026 .
C(41) H(31) 3.158 .
C(41) H(47) 3.536 1_645
C(41) H(59) 3.248 .
C(42) H(7) 3.282 .
C(42) H(19) 2.725 .
C(42) H(23) 3.158 .
C(42) H(44) 3.288 .
C(42) H(50) 2.035 .
C(42) H(59) 2.637 .
C(42) H(71) 3.431 1_655
C(43) H(6) 2.615 .
C(43) H(9) 2.036 .
C(43) H(11) 3.276 .
C(43) H(16) 3.276 .
C(43) H(17) 2.038 .
C(43) H(30) 2.979 .
C(43) H(53) 3.526 .
C(43) H(66) 3.593 .
C(44) H(9) 3.496 .
C(44) H(24) 2.035 .
C(44) H(25) 2.893 .
C(44) H(41) 3.241 .
C(44) H(45) 3.567 1_465
C(45) H(12) 2.671 .
C(45) H(15) 2.028 .
C(45) H(18) 2.680 .
C(45) H(29) 2.875 .
C(45) H(43) 3.028 2_666
C(45) H(45) 3.281 .
C(45) H(61) 3.266 .
C(46) H(30) 3.566 .
C(46) H(39) 3.501 1_545
C(46) H(43) 3.240 .
C(46) H(48) 2.021 .
C(46) H(52) 2.813 1_545
C(46) H(61) 3.042 1_455
C(46) H(67) 2.032 .
C(48) H(6) 2.017 .
C(48) H(12) 3.068 .
C(48) H(40) 2.043 .
C(48) H(49) 3.245 .
C(48) H(53) 3.514 .
C(48) H(63) 3.137 1_655
C(48) H(64) 3.343 2_676
C(48) H(66) 2.946 .
C(49) H(2) 3.595 .
C(49) H(10) 3.168 2_667
C(49) H(19) 2.763 .
C(49) H(35) 2.033 .
C(49) H(37) 3.252 .
C(49) H(47) 3.585 1_645
C(50) H(9) 2.968 .
C(50) H(20) 2.031 .
C(50) H(25) 3.464 .
C(50) H(30) 3.251 .
C(50) H(49) 2.920 .
C(51) H(9) 3.159 .
C(51) H(11) 3.248 .
C(51) H(20) 3.225 .
C(51) H(33) 2.027 .
C(51) H(46) 3.241 .
C(53) H(6) 3.345 .
C(53) H(12) 3.598 .
C(53) H(22) 3.568 .
C(53) H(29) 3.246 .
C(53) H(59) 2.035 .
C(53) H(61) 2.682 .
C(54) H(6) 3.270 .
C(54) H(9) 2.922 .
C(54) H(15) 3.143 2_666
C(54) H(24) 2.672 .
C(54) H(30) 2.659 .
C(54) H(40) 3.289 .
C(54) H(49) 2.031 .
C(54) H(53) 3.565 .
C(54) H(66) 3.040 .
C(55) H(10) 3.251 .
C(55) H(14) 2.034 .
C(55) H(16) 2.658 .
C(55) H(37) 3.082 .
C(55) H(51) 3.174 .
C(55) H(57) 3.460 1_545
C(55) H(60) 3.186 .
C(55) H(68) 2.994 .
C(56) H(21) 3.584 1_565
C(56) H(23) 3.334 1_465
C(56) H(35) 2.935 1_465
C(56) H(39) 2.031 .
C(56) H(47) 2.644 .
C(56) H(48) 3.375 1_565
C(56) H(57) 3.256 .
C(56) H(69) 3.441 .
C(57) H(2) 3.227 .
C(57) H(6) 3.474 .
C(57) H(12) 3.278 .
C(57) H(17) 3.279 .
C(57) H(19) 2.032 .
C(57) H(26) 3.247 .
C(57) H(28) 3.572 1_645
C(57) H(31) 3.044 .
C(57) H(46) 3.525 1_645
C(57) H(47) 3.048 1_645
C(58) H(9) 2.839 .
C(58) H(15) 3.013 2_666
C(58) H(24) 3.250 .
C(58) H(25) 3.518 .
C(58) H(41) 2.032 .
C(58) H(45) 2.848 2_666
C(58) H(67) 3.532 .
C(59) H(2) 2.028 .
C(59) H(16) 2.796 .
C(59) H(17) 3.241 .
C(59) H(19) 3.171 .
C(59) H(27) 3.521 .
C(59) H(29) 3.122 .
C(59) H(34) 3.190 .
C(59) H(46) 3.449 1_645
C(59) H(58) 3.247 .
C(60) H(18) 3.498 1_465
C(60) H(34) 3.241 1_465
C(60) H(38) 3.250 .
C(60) H(40) 3.198 2_576
C(60) H(42) 2.021 .
C(60) H(44) 3.327 1_455
C(60) H(50) 2.777 1_455
C(60) H(63) 2.036 .
C(60) H(66) 3.408 1_455
C(60) H(71) 3.495 .
C(61) H(8) 3.366 .
C(61) H(9) 3.261 .
C(61) H(11) 3.201 .
C(61) H(25) 2.026 .
C(61) H(47) 3.243 .
C(62) H(18) 2.036 .
C(62) H(31) 2.769 .
C(62) H(40) 3.237 2_666
C(62) H(46) 3.554 1_645
C(62) H(53) 3.248 .
C(63) H(2) 2.987 .
C(63) H(3) 3.334 2_667
C(63) H(10) 3.579 2_667
C(63) H(13) 2.862 .
C(63) H(19) 3.270 .
C(63) H(23) 2.040 .
C(63) H(28) 3.571 1_645
C(63) H(47) 2.968 1_645
C(63) H(51) 3.257 .
C(64) H(6) 2.999 .
C(64) H(17) 3.423 .
C(64) H(19) 2.042 .
C(64) H(23) 3.102 .
C(64) H(26) 3.294 .
C(64) H(29) 3.282 .
C(64) H(50) 2.600 .
C(64) H(59) 2.036 .
C(65) H(2) 3.242 .
C(65) H(27) 3.566 .
C(65) H(54) 2.681 .
C(65) H(58) 2.032 .
C(66) H(7) 2.927 .
C(66) H(16) 2.996 .
C(66) H(19) 2.955 .
C(66) H(23) 3.254 .
C(66) H(51) 2.025 .
C(67) H(32) 3.255 .
C(67) H(41) 2.875 .
C(67) H(49) 2.802 2_576
C(67) H(59) 3.235 1_455
C(67) H(63) 2.037 .
C(68) H(3) 3.325 2_577
C(68) H(10) 3.139 2_577
C(68) H(21) 3.429 1_565
C(68) H(23) 3.258 1_465
C(68) H(28) 2.025 .
C(68) H(35) 3.414 1_465
C(68) H(48) 2.682 1_565
C(68) H(55) 3.243 .
C(68) H(57) 2.036 .
C(68) H(58) 3.524 1_565
C(68) H(68) 3.315 1_565
C(69) H(6) 3.248 .
C(69) H(18) 3.337 2_666
C(69) H(22) 2.041 .
C(69) H(34) 3.488 2_666
C(69) H(49) 2.025 .
C(69) H(64) 3.213 .
C(69) H(64) 3.327 2_676
C(69) H(66) 3.174 .
C(70) H(9) 3.408 .
C(70) H(20) 3.241 .
C(70) H(25) 2.982 .
C(70) H(30) 2.031 .
C(70) H(38) 2.890 .
C(70) H(45) 2.818 2_666
C(71) H(20) 2.691 .
C(71) H(25) 2.926 .
C(71) H(38) 2.039 .
C(71) H(41) 2.633 .
C(71) H(42) 3.280 .
C(71) H(49) 3.084 2_576
C(71) H(63) 3.288 .
C(71) H(71) 3.422 .
C(72) H(18) 2.989 1_465
C(72) H(32) 2.035 .
C(72) H(34) 3.303 1_465
C(72) H(44) 3.553 1_455
C(72) H(46) 2.676 .
C(72) H(50) 3.561 1_455
C(72) H(63) 3.252 .
C(72) H(71) 3.134 .
C(73) H(21) 3.245 .
C(73) H(30) 3.054 .
C(73) H(52) 3.011 1_545
C(73) H(53) 2.820 .
C(73) H(67) 2.034 .
C(74) H(1) 3.457 .
C(74) H(5) 3.345 .
C(74) H(7) 3.246 .
C(74) H(32) 3.454 1_655
C(74) H(50) 2.019 .
C(74) H(54) 3.269 1_565
C(74) H(56) 2.041 .
C(74) H(70) 3.137 1_655
C(74) H(71) 3.371 1_655
C(75) H(15) 2.025 .
C(75) H(20) 3.059 1_645
C(75) H(30) 3.307 2_666
C(75) H(43) 3.350 2_666
C(75) H(61) 3.243 .
C(75) H(67) 2.935 2_666
C(75) H(72) 2.028 .
C(76) H(5) 2.982 .
C(76) H(9) 3.277 .
C(76) H(11) 2.042 .
C(76) H(16) 2.029 .
C(76) H(17) 3.268 .
C(76) H(27) 2.604 .
C(76) H(37) 3.467 .
C(76) H(68) 3.262 .
C(77) H(12) 2.964 .
C(77) H(15) 3.269 .
C(77) H(26) 2.671 .
C(77) H(29) 2.679 .
C(77) H(43) 3.570 2_666
C(77) H(61) 2.038 .
C(77) H(72) 3.285 .
C(78) H(2) 3.184 1_465
C(78) H(18) 3.233 1_465
C(78) H(25) 3.241 .
C(78) H(29) 3.207 1_465
C(78) H(42) 2.652 .
C(78) H(47) 2.017 .
C(79) H(2) 3.189 1_465
C(79) H(28) 2.624 .
C(79) H(29) 3.216 1_465
C(79) H(33) 3.243 .
C(79) H(35) 3.242 1_465
C(79) H(46) 2.020 .
C(80) H(21) 2.030 .
C(80) H(39) 3.305 1_545
C(80) H(52) 3.036 1_545
C(80) H(58) 2.689 .
C(80) H(67) 3.248 .
C(80) H(68) 3.453 .
C(80) H(69) 3.403 1_545
C(81) H(15) 3.055 2_666
C(81) H(18) 3.257 2_666
C(81) H(22) 3.250 .
C(81) H(24) 2.937 .
C(81) H(40) 2.038 .
C(81) H(64) 3.241 .
C(81) H(66) 3.197 .
C(82) H(32) 3.344 1_655
C(82) H(44) 2.032 .
C(82) H(56) 3.256 .
C(82) H(59) 2.676 .
C(82) H(70) 3.597 1_655
C(82) H(71) 2.996 1_655
C(83) H(2) 3.000 .
C(83) H(7) 3.085 2_667
C(83) H(16) 3.411 .
C(83) H(19) 3.413 .
C(83) H(35) 3.255 .
C(83) H(37) 2.028 .
C(84) H(39) 3.421 1_545
C(84) H(59) 3.365 1_455
C(84) H(60) 3.222 .
C(84) H(68) 2.015 .
C(84) H(70) 3.228 .
C(84) H(71) 2.024 .
C(85) H(64) 3.247 .
C(85) H(69) 2.041 .
C(85) H(72) 2.972 1_465
C(86) H(21) 3.291 .
C(86) H(31) 2.712 .
C(86) H(34) 3.126 .
C(86) H(43) 3.277 .
C(86) H(48) 2.041 .
C(86) H(52) 3.253 1_545
C(86) H(58) 2.650 .
C(87) H(22) 3.368 2_676
C(87) H(24) 3.561 .
C(87) H(52) 2.017 .
C(87) H(64) 2.015 .
C(87) H(66) 3.225 .
C(87) H(69) 3.232 .
C(87) H(72) 3.078 1_465
C(88) H(6) 3.597 .
C(88) H(12) 2.033 .
C(88) H(12) 3.568 2_666
C(88) H(17) 2.939 .
C(88) H(29) 3.585 .
C(88) H(31) 2.984 .
C(88) H(34) 3.252 .
C(88) H(43) 2.882 .
C(89) H(36) 2.752 .
C(89) H(56) 3.452 1_545
C(89) H(62) 3.247 .
C(89) H(65) 2.035 .
C(89) H(65) 3.481 2_657
C(89) H(70) 3.126 1_645
C(90) H(1) 3.006 .
C(90) H(3) 2.939 2_577
C(90) H(4) 3.422 2_577
C(90) H(39) 3.245 .
C(90) H(57) 2.035 .
C(90) H(58) 3.152 1_565
C(90) H(62) 3.599 2_667
C(91) H(1) 3.400 .
C(91) H(5) 2.853 .
C(91) H(7) 2.027 .
C(91) H(44) 2.036 .
C(91) H(50) 3.248 .
C(91) H(54) 3.157 1_565
C(91) H(70) 3.066 1_655
C(92) H(8) 3.187 .
C(92) H(25) 3.275 .
C(92) H(28) 2.606 .
C(92) H(33) 2.035 .
C(92) H(35) 3.528 1_465
C(92) H(46) 3.276 .
C(92) H(47) 2.040 .
C(94) H(3) 2.901 2_577
C(94) H(10) 3.193 2_577
C(94) H(28) 3.248 .
C(94) H(39) 2.029 .
C(94) H(48) 3.008 1_565
C(94) H(55) 2.029 .
C(94) H(58) 3.048 1_565
C(95) H(27) 3.313 .
C(95) H(31) 3.248 .
C(95) H(36) 2.033 .
C(95) H(48) 2.643 .
C(95) H(69) 3.469 1_545
C(96) H(6) 3.067 .
C(96) H(19) 3.248 .
C(96) H(26) 2.040 .
C(96) H(50) 2.665 .
C(96) H(71) 3.415 1_655
C(98) H(4) 3.280 .
C(98) H(10) 3.101 2_567
C(98) H(14) 3.457 2_567
C(98) H(39) 3.507 1_545
C(98) H(68) 2.033 .
C(98) H(70) 3.262 .
C(99) H(21) 3.537 1_655
C(99) H(26) 2.766 .
C(99) H(45) 3.249 .
C(99) H(52) 3.389 1_645
C(99) H(67) 3.382 1_655
C(99) H(72) 2.031 .
C(100) H(8) 3.113 1_645
C(100) H(13) 2.020 .
C(100) H(54) 3.241 .
C(100) H(56) 2.824 2_667
C(100) H(65) 2.031 .
C(101) H(32) 2.036 .
C(101) H(38) 2.025 .
C(101) H(40) 3.019 2_576
C(101) H(42) 3.246 .
C(101) H(49) 3.196 2_576
C(101) H(50) 3.007 1_455
C(101) H(59) 3.099 1_455
C(101) H(64) 3.477 2_576
C(101) H(66) 3.426 1_455
C(102) H(22) 3.356 2_676
C(102) H(24) 3.309 .
C(102) H(32) 3.560 1_655
C(102) H(40) 3.129 2_676
C(102) H(52) 3.245 .
C(102) H(66) 2.039 .
C(103) H(13) 3.238 .
C(103) H(54) 2.025 .
C(103) H(56) 3.180 2_667
C(103) H(62) 2.031 .
C(103) H(70) 2.839 1_645
C(104) H(4) 3.125 .
C(104) H(10) 3.569 2_567
C(104) H(14) 3.240 2_567
C(104) H(60) 2.034 .
C(104) H(65) 3.341 1_465
C(104) H(68) 3.232 .
C(104) H(70) 2.022 .
C(104) H(71) 3.224 .
C(105) H(24) 3.448 .
C(105) H(32) 2.860 1_655
C(105) H(63) 3.395 1_655
C(105) H(64) 2.035 .
C(105) H(69) 3.268 .
C(106) H(21) 2.029 .
C(106) H(30) 2.907 .
C(106) H(41) 3.468 .
C(106) H(43) 2.024 .
C(106) H(48) 3.242 .
C(106) H(52) 2.795 1_545
C(106) H(61) 2.988 1_455
C(107) H(9) 3.515 .
C(107) H(32) 3.095 1_655
C(107) H(52) 3.225 .
C(107) H(64) 3.227 .
C(107) H(66) 2.029 .
C(107) H(69) 2.030 .
C(108) H(11) 3.406 .
C(108) H(39) 2.843 1_545
C(108) H(60) 2.034 .
C(108) H(71) 3.250 .
C(109) H(52) 2.039 .
C(109) H(58) 3.266 1_565
C(109) H(66) 3.266 .
C(110) H(60) 3.263 .
C(110) H(65) 3.131 1_465
C(110) H(71) 2.031 .
C(111) H(59) 3.150 1_455
C(111) H(68) 3.250 .
C(111) H(70) 2.035 .
C(112) H(15) 3.238 .
C(112) H(45) 2.033 .
C(112) H(52) 3.061 1_645
C(112) H(61) 2.023 .
C(112) H(67) 3.128 2_666
H(1) F(7) 2.773 .
H(1) C(6) 3.271 .
H(1) C(11) 2.028 .
H(1) C(15) 2.654 .
H(1) C(20) 2.037 .
H(1) C(22) 3.252 .
H(1) C(74) 3.457 .
H(1) C(90) 3.006 .
H(1) C(91) 3.400 .
H(1) H(5) 2.326 .
H(1) H(33) 3.222 .
H(1) H(36) 3.542 1_565
H(1) H(44) 3.221 .
H(1) H(55) 2.792 .
H(1) H(56) 3.135 .
H(1) H(62) 2.871 2_667
H(1) H(69) 3.580 .
H(2) C(3) 2.579 .
H(2) C(16) 2.671 .
H(2) C(21) 2.846 .
H(2) C(27) 2.031 .
H(2) C(31) 3.281 .
H(2) C(41) 3.168 .
H(2) C(49) 3.595 .
H(2) C(57) 3.227 .
H(2) C(59) 2.028 .
H(2) C(63) 2.987 .
H(2) C(65) 3.242 .
H(2) C(78) 3.184 1_645
H(2) C(79) 3.189 1_645
H(2) C(83) 3.000 .
H(2) H(16) 3.463 .
H(2) H(19) 2.549 .
H(2) H(29) 2.660 .
H(2) H(31) 2.321 .
H(2) H(35) 3.365 .
H(2) H(46) 2.666 1_645
H(2) H(47) 2.652 1_645
H(2) H(51) 3.365 .
H(3) C(6) 2.607 .
H(3) C(9) 2.890 .
H(3) C(15) 3.385 2_577
H(3) C(18) 2.042 .
H(3) C(19) 3.282 .
H(3) C(28) 2.027 .
H(3) C(33) 3.242 .
H(3) C(63) 3.334 2_667
H(3) C(68) 3.325 2_577
H(3) C(90) 2.939 2_577
H(3) C(94) 2.901 2_577
H(3) H(4) 2.636 .
H(3) H(10) 2.325 .
H(3) H(13) 3.046 2_667
H(3) H(35) 2.746 2_667
H(3) H(55) 3.241 2_577
H(3) H(57) 3.152 2_577
H(3) H(60) 3.350 .
H(4) F(5) 3.028 .
H(4) C(5) 2.885 .
H(4) C(6) 2.038 .
H(4) C(11) 3.254 .
H(4) C(18) 2.645 .
H(4) C(20) 3.268 .
H(4) C(22) 2.031 .
H(4) C(90) 3.422 2_577
H(4) C(98) 3.280 .
H(4) C(104) 3.125 .
H(4) H(3) 2.636 .
H(4) H(8) 2.330 .
H(4) H(11) 3.477 .
H(4) H(55) 2.968 2_577
H(4) H(60) 3.283 .
H(4) H(62) 3.296 1_465
H(5) C(1) 2.028 .
H(5) C(6) 2.037 .
H(5) C(9) 3.253 .
H(5) C(14) 3.014 .
H(5) C(18) 2.688 .
H(5) C(19) 3.077 .
H(5) C(20) 3.270 .
H(5) C(29) 3.097 .
H(5) C(32) 3.467 2_667
H(5) C(74) 3.345 .
H(5) C(76) 2.982 .
H(5) C(91) 2.853 .
H(5) H(1) 2.326 .
H(5) H(7) 3.217 .
H(5) H(11) 3.170 .
H(5) H(13) 2.901 2_667
H(5) H(37) 3.408 .
H(5) H(56) 2.992 .
H(5) H(62) 3.425 2_667
H(6) C(8) 2.046 .
H(6) C(13) 3.574 .
H(6) C(30) 3.503 .
H(6) C(37) 2.645 .
H(6) C(41) 3.192 .
H(6) C(43) 2.615 .
H(6) C(48) 2.017 .
H(6) C(53) 3.345 .
H(6) C(54) 3.270 .
H(6) C(57) 3.474 .
H(6) C(64) 2.999 .
H(6) C(69) 3.248 .
H(6) C(88) 3.597 .
H(6) C(96) 3.067 .
H(6) H(12) 3.055 .
H(6) H(17) 2.247 .
H(6) H(22) 2.311 .
H(6) H(50) 3.173 .
H(6) H(53) 3.248 .
H(6) H(59) 3.476 .
H(6) H(63) 3.527 1_655
H(6) H(66) 3.158 .
H(7) C(2) 2.033 .
H(7) C(3) 3.213 2_667
H(7) C(21) 3.099 2_667
H(7) C(24) 2.603 .
H(7) C(32) 3.110 2_667
H(7) C(42) 3.282 .
H(7) C(66) 2.927 .
H(7) C(74) 3.246 .
H(7) C(83) 3.085 2_667
H(7) C(91) 2.027 .
H(7) H(5) 3.217 .
H(7) H(13) 3.170 2_667
H(7) H(37) 2.677 .
H(7) H(51) 2.757 2_667
H(7) H(56) 2.331 .
H(8) C(1) 3.253 .
H(8) C(6) 3.276 .
H(8) C(9) 2.033 .
H(8) C(15) 2.672 .
H(8) C(20) 2.035 .
H(8) C(26) 3.135 .
H(8) C(32) 3.175 1_465
H(8) C(61) 3.366 .
H(8) C(92) 3.187 .
H(8) C(100) 3.113 1_465
H(8) H(4) 2.330 .
H(8) H(13) 3.039 1_465
H(8) H(33) 3.350 .
H(8) H(62) 2.917 1_465
H(9) F(7) 3.099 .
H(9) C(8) 2.721 .
H(9) C(17) 2.545 .
H(9) C(29) 2.020 .
H(9) C(37) 3.243 .
H(9) C(43) 2.036 .
H(9) C(44) 3.496 .
H(9) C(50) 2.968 .
H(9) C(51) 3.159 .
H(9) C(54) 2.922 .
H(9) C(58) 2.839 .
H(9) C(61) 3.261 .
H(9) C(70) 3.408 .
H(9) C(76) 3.277 .
H(9) C(107) 3.515 .
H(9) H(11) 2.314 .
H(9) H(24) 3.405 .
H(9) H(25) 2.553 .
H(9) H(30) 3.197 .
H(9) H(33) 2.744 .
H(10) C(5) 2.033 .
H(10) C(18) 3.288 .
H(10) C(33) 2.031 .
H(10) C(49) 3.168 2_667
H(10) C(55) 3.251 .
H(10) C(63) 3.579 2_667
H(10) C(68) 3.139 2_577
H(10) C(94) 3.193 2_577
H(10) C(98) 3.101 2_567
H(10) C(104) 3.569 2_567
H(10) H(3) 2.325 .
H(10) H(14) 2.333 .
H(10) H(23) 2.680 2_667
H(10) H(35) 3.421 2_667
H(10) H(39) 2.960 2_577
H(10) H(57) 3.066 2_577
H(10) H(60) 3.381 .
H(10) H(60) 2.913 2_567
H(11) C(1) 3.430 .
H(11) C(6) 2.586 .
H(11) C(9) 3.042 .
H(11) C(11) 2.842 .
H(11) C(18) 2.946 .
H(11) C(19) 2.729 .
H(11) C(22) 3.588 .
H(11) C(23) 2.024 .
H(11) C(36) 3.242 .
H(11) C(43) 3.276 .
H(11) C(51) 3.248 .
H(11) C(61) 3.201 .
H(11) C(76) 2.042 .
H(11) C(108) 3.406 .
H(11) H(4) 3.477 .
H(11) H(5) 3.170 .
H(11) H(9) 2.314 .
H(11) H(25) 2.704 .
H(11) H(33) 2.626 .
H(11) H(68) 3.423 .
H(12) C(7) 3.278 .
H(12) C(12) 3.153 .
H(12) C(13) 2.938 .
H(12) C(25) 2.050 .
H(12) C(38) 3.263 .
H(12) C(45) 2.671 .
H(12) C(48) 3.068 .
H(12) C(53) 3.598 .
H(12) C(57) 3.278 .
H(12) C(77) 2.964 .
H(12) C(88) 2.033 .
H(12) C(88) 3.568 2_666
H(12) H(6) 3.055 .
H(12) H(22) 2.898 .
H(12) H(29) 3.365 .
H(12) H(43) 3.135 2_666
H(12) H(53) 2.328 .
H(13) C(1) 3.575 2_667
H(13) C(3) 2.608 .
H(13) C(5) 3.372 2_667
H(13) C(6) 3.041 2_667
H(13) C(11) 2.907 2_667
H(13) C(16) 3.275 .
H(13) C(18) 3.399 2_667
H(13) C(21) 2.034 .
H(13) C(63) 2.862 .
H(13) C(100) 2.020 .
H(13) C(103) 3.238 .
H(13) H(3) 3.046 2_667
H(13) H(5) 2.901 2_667
H(13) H(7) 3.170 2_667
H(13) H(8) 3.039 1_645
H(13) H(35) 2.565 .
H(13) H(56) 3.411 2_667
H(13) H(62) 2.321 .
H(14) F(5) 2.602 2_567
H(14) C(5) 3.247 .
H(14) C(19) 3.289 .
H(14) C(28) 2.027 .
H(14) C(55) 2.034 .
H(14) C(98) 3.457 2_567
H(14) C(104) 3.240 2_567
H(14) H(10) 2.333 .
H(14) H(27) 2.329 .
H(14) H(51) 3.040 .
H(14) H(57) 2.722 1_545
H(14) H(60) 3.576 .
H(14) H(60) 3.171 2_567
H(15) C(17) 3.094 2_666
H(15) C(25) 2.615 .
H(15) C(38) 2.864 .
H(15) C(45) 2.028 .
H(15) C(54) 3.143 2_666
H(15) C(58) 3.013 2_666
H(15) C(75) 2.025 .
H(15) C(77) 3.269 .
H(15) C(81) 3.055 2_666
H(15) C(112) 3.238 .
H(15) H(18) 2.540 .
H(15) H(20) 2.917 1_645
H(15) H(30) 2.834 2_666
H(15) H(43) 3.146 2_666
H(15) H(45) 2.329 .
H(15) H(49) 2.886 2_666
H(16) C(4) 3.250 .
H(16) C(19) 2.616 .
H(16) C(29) 3.245 .
H(16) C(31) 3.316 .
H(16) C(37) 2.023 .
H(16) C(41) 3.402 .
H(16) C(43) 3.276 .
H(16) C(55) 2.658 .
H(16) C(59) 2.796 .
H(16) C(66) 2.996 .
H(16) C(76) 2.029 .
H(16) C(83) 3.411 .
H(16) H(2) 3.463 .
H(16) H(17) 2.311 .
H(16) H(19) 2.628 .
H(16) H(27) 2.239 .
H(16) H(31) 2.709 .
H(16) H(37) 2.802 .
H(16) H(51) 3.498 .
H(17) C(7) 3.451 .
H(17) C(8) 2.633 .
H(17) C(12) 2.678 .
H(17) C(23) 3.244 .
H(17) C(30) 3.463 .
H(17) C(36) 2.023 .
H(17) C(41) 2.835 .
H(17) C(43) 2.038 .
H(17) C(57) 3.279 .
H(17) C(59) 3.241 .
H(17) C(64) 3.423 .
H(17) C(76) 3.268 .
H(17) C(88) 2.939 .
H(17) H(6) 2.247 .
H(17) H(16) 2.311 .
H(17) H(19) 2.687 .
H(17) H(29) 3.432 .
H(17) H(31) 2.491 .
H(17) H(53) 2.763 .
H(18) C(7) 3.267 .
H(18) C(25) 2.036 .
H(18) C(30) 3.260 .
H(18) C(35) 2.884 .
H(18) C(39) 3.066 1_645
H(18) C(40) 3.493 1_645
H(18) C(45) 2.680 .
H(18) C(60) 3.498 1_645
H(18) C(62) 2.036 .
H(18) C(69) 3.337 2_666
H(18) C(72) 2.989 1_645
H(18) C(78) 3.233 1_645
H(18) C(81) 3.257 2_666
H(18) H(15) 2.540 .
H(18) H(29) 3.432 .
H(18) H(34) 2.336 .
H(18) H(40) 3.117 2_666
H(18) H(42) 3.153 1_645
H(18) H(46) 2.613 1_645
H(18) H(49) 2.954 2_666
H(19) C(2) 2.950 .
H(19) C(3) 3.538 .
H(19) C(4) 3.084 .
H(19) C(13) 3.283 .
H(19) C(24) 2.533 .
H(19) C(36) 3.138 .
H(19) C(37) 3.157 .
H(19) C(42) 2.725 .
H(19) C(49) 2.763 .
H(19) C(57) 2.032 .
H(19) C(59) 3.171 .
H(19) C(63) 3.270 .
H(19) C(64) 2.042 .
H(19) C(66) 2.955 .
H(19) C(83) 3.413 .
H(19) C(96) 3.248 .
H(19) H(2) 2.549 .
H(19) H(16) 2.628 .
H(19) H(17) 2.687 .
H(19) H(23) 3.150 .
H(19) H(29) 2.318 .
H(19) H(31) 2.719 .
H(19) H(37) 3.439 .
H(19) H(47) 3.555 1_645
H(20) C(10) 2.029 .
H(20) C(17) 3.269 .
H(20) C(35) 3.075 1_465
H(20) C(39) 3.090 .
H(20) C(40) 3.049 .
H(20) C(50) 2.031 .
H(20) C(51) 3.225 .
H(20) C(70) 3.241 .
H(20) C(71) 2.691 .
H(20) C(75) 3.059 1_465
H(20) H(15) 2.917 1_465
H(20) H(24) 2.331 .
H(20) H(25) 3.261 .
H(20) H(45) 2.886 1_465
H(20) H(49) 3.386 2_576
H(21) F(6) 2.662 .
H(21) C(56) 3.584 1_545
H(21) C(68) 3.429 1_545
H(21) C(73) 3.245 .
H(21) C(80) 2.030 .
H(21) C(86) 3.291 .
H(21) C(99) 3.537 1_455
H(21) C(106) 2.029 .
H(21) H(26) 3.408 1_455
H(21) H(28) 3.240 1_545
H(21) H(39) 2.976 1_545
H(21) H(41) 3.518 .
H(21) H(48) 2.320 .
H(21) H(52) 3.253 1_545
H(21) H(61) 2.661 1_455
H(21) H(67) 2.334 .
H(21) H(68) 3.387 .
H(22) F(8) 2.685 2_676
H(22) C(8) 3.294 .
H(22) C(12) 2.026 .
H(22) C(53) 3.568 .
H(22) C(69) 2.041 .
H(22) C(81) 3.250 .
H(22) C(87) 3.368 2_676
H(22) C(102) 3.356 2_676
H(22) H(6) 2.311 .
H(22) H(12) 2.898 .
H(22) H(26) 3.502 .
H(22) H(40) 2.351 .
H(22) H(63) 2.817 1_655
H(22) H(64) 2.837 2_676
H(22) H(66) 3.476 .
H(23) C(2) 2.701 .
H(23) C(3) 3.282 .
H(23) C(24) 2.034 .
H(23) C(28) 3.297 2_667
H(23) C(41) 3.177 .
H(23) C(42) 3.158 .
H(23) C(56) 3.334 1_645
H(23) C(63) 2.040 .
H(23) C(64) 3.102 .
H(23) C(66) 3.254 .
H(23) C(68) 3.258 1_645
H(23) H(10) 2.680 2_667
H(23) H(19) 3.150 .
H(23) H(28) 3.134 1_645
H(23) H(35) 2.336 .
H(23) H(39) 2.974 1_645
H(24) C(10) 3.273 .
H(24) C(17) 2.045 .
H(24) C(44) 2.035 .
H(24) C(54) 2.672 .
H(24) C(58) 3.250 .
H(24) C(81) 2.937 .
H(24) C(87) 3.561 .
H(24) C(102) 3.309 .
H(24) C(105) 3.448 .
H(24) H(9) 3.405 .
H(24) H(20) 2.331 .
H(24) H(38) 3.352 2_576
H(24) H(45) 3.175 1_465
H(24) H(49) 2.673 .
H(24) H(64) 3.550 .
H(25) C(10) 2.580 .
H(25) C(23) 3.149 .
H(25) C(29) 3.231 .
H(25) C(39) 2.716 .
H(25) C(40) 2.034 .
H(25) C(44) 2.893 .
H(25) C(50) 3.464 .
H(25) C(58) 3.518 .
H(25) C(61) 2.026 .
H(25) C(70) 2.982 .
H(25) C(71) 2.926 .
H(25) C(78) 3.241 .
H(25) C(92) 3.275 .
H(25) H(9) 2.553 .
H(25) H(11) 2.704 .
H(25) H(20) 3.261 .
H(25) H(33) 2.316 .
H(25) H(41) 3.407 .
H(25) H(71) 3.563 .
H(26) F(8) 3.180 2_676
H(26) C(13) 2.042 .
H(26) C(57) 3.247 .
H(26) C(64) 3.294 .
H(26) C(77) 2.671 .
H(26) C(96) 2.040 .
H(26) C(99) 2.766 .
H(26) H(21) 3.408 1_655
H(26) H(22) 3.502 .
H(26) H(38) 3.353 1_655
H(26) H(41) 3.561 1_655
H(26) H(59) 2.329 .
H(26) H(61) 2.332 .
H(26) H(67) 3.536 1_655
H(27) C(18) 3.272 .
H(27) C(19) 2.036 .
H(27) C(28) 3.245 .
H(27) C(31) 3.295 .
H(27) C(33) 2.029 .
H(27) C(36) 2.654 .
H(27) C(59) 3.521 .
H(27) C(65) 3.566 .
H(27) C(76) 2.604 .
H(27) C(95) 3.313 .
H(27) H(14) 2.329 .
H(27) H(16) 2.239 .
H(27) H(37) 3.357 .
H(27) H(48) 3.205 .
H(27) H(51) 3.110 .
H(27) H(57) 3.233 1_545
H(27) H(68) 3.021 .
H(28) C(15) 3.272 .
H(28) C(26) 2.037 .
H(28) C(57) 3.572 1_465
H(28) C(63) 3.571 1_465
H(28) C(68) 2.025 .
H(28) C(79) 2.624 .
H(28) C(92) 2.606 .
H(28) C(94) 3.248 .
H(28) H(21) 3.240 1_565
H(28) H(23) 3.134 1_465
H(28) H(35) 3.055 1_465
H(28) H(39) 2.323 .
H(28) H(47) 2.197 .
H(29) C(4) 3.208 .
H(29) C(13) 2.033 .
H(29) C(25) 2.614 .
H(29) C(30) 2.997 .
H(29) C(38) 3.034 .
H(29) C(41) 2.026 .
H(29) C(45) 2.875 .
H(29) C(53) 3.246 .
H(29) C(59) 3.122 .
H(29) C(64) 3.282 .
H(29) C(77) 2.679 .
H(29) C(78) 3.207 1_645
H(29) C(79) 3.216 1_645
H(29) C(88) 3.585 .
H(29) H(2) 2.660 .
H(29) H(12) 3.365 .
H(29) H(17) 3.432 .
H(29) H(18) 3.432 .
H(29) H(19) 2.318 .
H(29) H(31) 2.489 .
H(29) H(46) 2.651 1_645
H(29) H(47) 2.682 1_645
H(30) C(8) 3.017 .
H(30) C(10) 3.268 .
H(30) C(17) 2.027 .
H(30) C(23) 3.173 .
H(30) C(35) 3.270 2_666
H(30) C(43) 2.979 .
H(30) C(46) 3.566 .
H(30) C(50) 3.251 .
H(30) C(54) 2.659 .
H(30) C(70) 2.031 .
H(30) C(73) 3.054 .
H(30) C(75) 3.307 2_666
H(30) C(106) 2.907 .
H(30) H(9) 3.197 .
H(30) H(15) 2.834 2_666
H(30) H(41) 2.328 .
H(30) H(43) 3.143 .
H(30) H(45) 2.927 2_666
H(30) H(53) 3.465 .
H(30) H(67) 2.901 .
H(31) C(4) 2.031 .
H(31) C(7) 2.544 .
H(31) C(25) 3.547 .
H(31) C(27) 3.279 .
H(31) C(30) 3.446 .
H(31) C(31) 2.044 .
H(31) C(34) 2.929 .
H(31) C(36) 3.202 .
H(31) C(37) 3.103 .
H(31) C(38) 3.277 .
H(31) C(41) 3.158 .
H(31) C(57) 3.044 .
H(31) C(62) 2.769 .
H(31) C(86) 2.712 .
H(31) C(88) 2.984 .
H(31) C(95) 3.248 .
H(31) H(2) 2.321 .
H(31) H(16) 2.709 .
H(31) H(17) 2.491 .
H(31) H(19) 2.719 .
H(31) H(29) 2.489 .
H(31) H(34) 3.152 .
H(31) H(46) 3.462 1_645
H(31) H(53) 3.481 .
H(32) F(7) 3.258 1_455
H(32) C(39) 3.292 .
H(32) C(67) 3.255 .
H(32) C(72) 2.035 .
H(32) C(74) 3.454 1_455
H(32) C(82) 3.344 1_455
H(32) C(101) 2.036 .
H(32) C(102) 3.560 1_455
H(32) C(105) 2.860 1_455
H(32) C(107) 3.095 1_455
H(32) H(34) 3.023 1_465
H(32) H(40) 3.293 2_576
H(32) H(42) 2.324 .
H(32) H(44) 2.882 1_455
H(32) H(50) 2.639 1_455
H(32) H(63) 2.337 .
H(32) H(66) 2.762 1_455
H(33) F(7) 3.303 .
H(33) C(1) 2.844 .
H(33) C(9) 3.507 .
H(33) C(11) 3.412 .
H(33) C(15) 2.912 .
H(33) C(20) 2.528 .
H(33) C(22) 2.941 .
H(33) C(23) 3.278 .
H(33) C(26) 2.721 .
H(33) C(29) 3.205 .
H(33) C(40) 3.276 .
H(33) C(51) 2.027 .
H(33) C(79) 3.243 .
H(33) C(92) 2.035 .
H(33) H(1) 3.222 .
H(33) H(8) 3.350 .
H(33) H(9) 2.744 .
H(33) H(11) 2.626 .
H(33) H(25) 2.316 .
H(33) H(69) 3.354 .
H(34) C(7) 2.033 .
H(34) C(25) 3.277 .
H(34) C(31) 3.076 .
H(34) C(34) 2.711 .
H(34) C(38) 2.038 .
H(34) C(59) 3.190 .
H(34) C(60) 3.241 1_645
H(34) C(69) 3.488 2_666
H(34) C(72) 3.303 1_645
H(34) C(86) 3.126 .
H(34) C(88) 3.252 .
H(34) H(18) 2.336 .
H(34) H(31) 3.152 .
H(34) H(32) 3.023 1_645
H(34) H(40) 2.855 2_666
H(34) H(42) 3.159 1_645
H(35) C(3) 2.040 .
H(35) C(5) 3.245 2_667
H(35) C(21) 2.668 .
H(35) C(24) 3.267 .
H(35) C(26) 3.115 1_645
H(35) C(32) 2.889 .
H(35) C(49) 2.033 .
H(35) C(56) 2.935 1_645
H(35) C(68) 3.414 1_645
H(35) C(79) 3.242 1_645
H(35) C(83) 3.255 .
H(35) C(92) 3.528 1_645
H(35) H(2) 3.365 .
H(35) H(3) 2.746 2_667
H(35) H(10) 3.421 2_667
H(35) H(13) 2.565 .
H(35) H(23) 2.336 .
H(35) H(28) 3.055 1_645
H(35) H(47) 2.609 1_645
H(36) C(4) 3.244 .
H(36) C(16) 2.679 .
H(36) C(27) 2.038 .
H(36) C(31) 3.282 .
H(36) C(89) 2.752 .
H(36) C(95) 2.033 .
H(36) H(1) 3.542 1_545
H(36) H(44) 3.433 1_545
H(36) H(54) 2.291 .
H(36) H(55) 3.164 1_545
H(36) H(58) 2.324 .
H(36) H(65) 3.424 2_657
H(37) C(2) 2.629 .
H(37) C(3) 3.271 .
H(37) C(14) 2.879 .
H(37) C(18) 3.434 .
H(37) C(19) 3.008 .
H(37) C(24) 2.037 .
H(37) C(33) 3.542 .
H(37) C(36) 3.310 .
H(37) C(49) 3.252 .
H(37) C(55) 3.082 .
H(37) C(76) 3.467 .
H(37) C(83) 2.028 .
H(37) H(5) 3.408 .
H(37) H(7) 2.677 .
H(37) H(16) 2.802 .
H(37) H(19) 3.439 .
H(37) H(27) 3.357 .
H(37) H(51) 2.322 .
H(38) F(8) 3.266 2_576
H(38) C(10) 2.618 .
H(38) C(39) 3.286 .
H(38) C(60) 3.250 .
H(38) C(70) 2.890 .
H(38) C(71) 2.039 .
H(38) C(101) 2.025 .
H(38) H(24) 3.352 2_576
H(38) H(26) 3.353 1_455
H(38) H(41) 2.607 .
H(38) H(45) 3.415 2_666
H(38) H(49) 2.947 2_576
H(38) H(59) 3.361 1_455
H(38) H(63) 2.327 .
H(38) H(64) 3.164 2_576
H(39) F(6) 3.589 1_565
H(39) C(26) 3.285 .
H(39) C(46) 3.501 1_565
H(39) C(56) 2.031 .
H(39) C(80) 3.305 1_565
H(39) C(84) 3.421 1_565
H(39) C(90) 3.245 .
H(39) C(94) 2.029 .
H(39) C(98) 3.507 1_565
H(39) C(108) 2.843 1_565
H(39) H(10) 2.960 2_577
H(39) H(21) 2.976 1_565
H(39) H(23) 2.974 1_465
H(39) H(28) 2.323 .
H(39) H(48) 2.559 1_565
H(39) H(57) 2.337 .
H(39) H(68) 2.492 1_565
H(40) C(12) 3.256 .
H(40) C(38) 3.385 2_666
H(40) C(48) 2.043 .
H(40) C(54) 3.289 .
H(40) C(60) 3.198 2_576
H(40) C(62) 3.237 2_666
H(40) C(81) 2.038 .
H(40) C(101) 3.019 2_576
H(40) C(102) 3.129 2_676
H(40) H(18) 3.117 2_666
H(40) H(22) 2.351 .
H(40) H(32) 3.293 2_576
H(40) H(34) 2.855 2_666
H(40) H(49) 2.331 .
H(40) H(63) 3.013 2_576
H(40) H(64) 3.296 .
H(40) H(64) 2.804 2_676
H(41) F(6) 2.420 .
H(41) C(10) 2.031 .
H(41) C(17) 3.262 .
H(41) C(44) 3.241 .
H(41) C(58) 2.032 .
H(41) C(67) 2.875 .
H(41) C(71) 2.633 .
H(41) C(106) 3.468 .
H(41) H(21) 3.518 .
H(41) H(25) 3.407 .
H(41) H(26) 3.561 1_455
H(41) H(30) 2.328 .
H(41) H(38) 2.607 .
H(41) H(45) 2.853 2_666
H(41) H(67) 3.052 .
H(42) C(4) 3.495 1_465
H(42) C(27) 3.558 1_465
H(42) C(39) 2.039 .
H(42) C(40) 2.606 .
H(42) C(60) 2.021 .
H(42) C(71) 3.280 .
H(42) C(78) 2.652 .
H(42) C(101) 3.246 .
H(42) H(18) 3.153 1_465
H(42) H(32) 2.324 .
H(42) H(34) 3.159 1_465
H(42) H(44) 3.262 1_455
H(42) H(46) 2.254 .
H(42) H(71) 3.444 .
H(43) C(7) 2.607 .
H(43) C(25) 3.492 2_666
H(43) C(30) 3.537 2_666
H(43) C(34) 2.037 .
H(43) C(35) 2.927 2_666
H(43) C(45) 3.028 2_666
H(43) C(46) 3.240 .
H(43) C(75) 3.350 2_666
H(43) C(77) 3.570 2_666
H(43) C(86) 3.277 .
H(43) C(88) 2.882 .
H(43) C(106) 2.024 .
H(43) H(12) 3.135 2_666
H(43) H(15) 3.146 2_666
H(43) H(30) 3.143 .
H(43) H(52) 3.538 1_545
H(43) H(53) 2.579 .
H(43) H(67) 2.326 .
H(44) F(7) 3.004 .
H(44) C(14) 3.250 .
H(44) C(42) 3.288 .
H(44) C(60) 3.327 1_655
H(44) C(72) 3.553 1_655
H(44) C(82) 2.032 .
H(44) C(91) 2.036 .
H(44) H(1) 3.221 .
H(44) H(32) 2.882 1_655
H(44) H(36) 3.433 1_565
H(44) H(42) 3.262 1_655
H(44) H(50) 2.319 .
H(44) H(54) 2.855 1_565
H(44) H(56) 2.343 .
H(44) H(70) 3.392 1_655
H(44) H(71) 3.589 1_655
H(45) C(10) 3.555 2_666
H(45) C(17) 3.579 2_666
H(45) C(35) 2.036 .
H(45) C(44) 3.567 1_645
H(45) C(45) 3.281 .
H(45) C(58) 2.848 2_666
H(45) C(70) 2.818 2_666
H(45) C(99) 3.249 .
H(45) C(112) 2.033 .
H(45) H(15) 2.329 .
H(45) H(20) 2.886 1_645
H(45) H(24) 3.175 1_645
H(45) H(30) 2.927 2_666
H(45) H(38) 3.415 2_666
H(45) H(41) 2.853 2_666
H(45) H(67) 2.973 2_666
H(45) H(72) 2.335 .
H(46) C(4) 3.005 1_465
H(46) C(25) 3.544 1_465
H(46) C(38) 2.946 1_465
H(46) C(39) 2.632 .
H(46) C(40) 2.036 .
H(46) C(51) 3.241 .
H(46) C(57) 3.525 1_465
H(46) C(59) 3.449 1_465
H(46) C(62) 3.554 1_465
H(46) C(72) 2.676 .
H(46) C(79) 2.020 .
H(46) C(92) 3.276 .
H(46) H(2) 2.666 1_465
H(46) H(18) 2.613 1_465
H(46) H(29) 2.651 1_465
H(46) H(31) 3.462 1_465
H(46) H(42) 2.254 .
H(46) H(47) 2.305 .
H(47) C(3) 3.587 1_465
H(47) C(4) 3.517 1_465
H(47) C(26) 2.639 .
H(47) C(40) 3.269 .
H(47) C(41) 3.536 1_465
H(47) C(49) 3.585 1_465
H(47) C(56) 2.644 .
H(47) C(57) 3.048 1_465
H(47) C(61) 3.243 .
H(47) C(63) 2.968 1_465
H(47) C(78) 2.017 .
H(47) C(92) 2.040 .
H(47) H(2) 2.652 1_465
H(47) H(19) 3.555 1_465
H(47) H(28) 2.197 .
H(47) H(29) 2.682 1_465
H(47) H(35) 2.609 1_465
H(47) H(46) 2.305 .
H(48) C(31) 2.592 .
H(48) C(34) 3.268 .
H(48) C(46) 2.021 .
H(48) C(56) 3.375 1_545
H(48) C(68) 2.682 1_545
H(48) C(86) 2.041 .
H(48) C(94) 3.008 1_545
H(48) C(95) 2.643 .
H(48) C(106) 3.242 .
H(48) H(21) 2.320 .
H(48) H(27) 3.205 .
H(48) H(39) 2.559 1_545
H(48) H(52) 3.585 1_545
H(48) H(57) 3.114 1_545
H(48) H(58) 2.256 .
H(48) H(68) 2.960 .
H(48) H(69) 3.361 1_545
H(49) C(8) 3.275 .
H(49) C(17) 2.612 .
H(49) C(48) 3.245 .
H(49) C(50) 2.920 .
H(49) C(54) 2.031 .
H(49) C(67) 2.802 2_576
H(49) C(69) 2.025 .
H(49) C(71) 3.084 2_576
H(49) C(101) 3.196 2_576
H(49) H(15) 2.886 2_666
H(49) H(18) 2.954 2_666
H(49) H(20) 3.386 2_576
H(49) H(24) 2.673 .
H(49) H(38) 2.947 2_576
H(49) H(40) 2.331 .
H(49) H(63) 3.541 2_576
H(49) H(64) 3.340 .
H(50) F(7) 3.467 .
H(50) C(2) 3.267 .
H(50) C(42) 2.035 .
H(50) C(60) 2.777 1_655
H(50) C(64) 2.600 .
H(50) C(72) 3.561 1_655
H(50) C(74) 2.019 .
H(50) C(91) 3.248 .
H(50) C(96) 2.665 .
H(50) C(101) 3.007 1_655
H(50) H(6) 3.173 .
H(50) H(32) 2.639 1_655
H(50) H(44) 2.319 .
H(50) H(59) 2.272 .
H(50) H(63) 3.019 1_655
H(50) H(66) 3.396 .
H(50) H(71) 2.993 1_655
H(51) C(3) 2.042 .
H(51) C(4) 3.301 .
H(51) C(16) 3.011 .
H(51) C(21) 2.673 .
H(51) C(24) 3.269 .
H(51) C(27) 3.008 .
H(51) C(33) 3.133 .
H(51) C(55) 3.174 .
H(51) C(63) 3.257 .
H(51) C(66) 2.025 .
H(51) H(2) 3.365 .
H(51) H(7) 2.757 2_667
H(51) H(14) 3.040 .
H(51) H(16) 3.498 .
H(51) H(27) 3.110 .
H(51) H(37) 2.322 .
H(52) F(8) 2.529 .
H(52) C(34) 3.243 1_565
H(52) C(46) 2.813 1_565
H(52) C(73) 3.011 1_565
H(52) C(80) 3.036 1_565
H(52) C(86) 3.253 1_565
H(52) C(87) 2.017 .
H(52) C(99) 3.389 1_465
H(52) C(102) 3.245 .
H(52) C(106) 2.795 1_565
H(52) C(107) 3.225 .
H(52) C(109) 2.039 .
H(52) C(112) 3.061 1_465
H(52) H(21) 3.253 1_565
H(52) H(43) 3.538 1_565
H(52) H(48) 3.585 1_565
H(52) H(61) 3.114 1_465
H(52) H(67) 3.228 1_565
H(52) H(69) 2.362 .
H(52) H(72) 2.507 1_465
H(53) C(7) 2.036 .
H(53) C(8) 3.058 .
H(53) C(12) 3.037 .
H(53) C(25) 3.271 .
H(53) C(30) 2.029 .
H(53) C(30) 3.583 2_666
H(53) C(34) 2.624 .
H(53) C(37) 3.345 .
H(53) C(43) 3.526 .
H(53) C(48) 3.514 .
H(53) C(54) 3.565 .
H(53) C(62) 3.248 .
H(53) C(73) 2.820 .
H(53) H(6) 3.248 .
H(53) H(12) 2.328 .
H(53) H(17) 2.763 .
H(53) H(30) 3.465 .
H(53) H(31) 3.481 .
H(53) H(43) 2.579 .
H(54) C(16) 2.029 .
H(54) C(21) 3.266 .
H(54) C(27) 2.606 .
H(54) C(65) 2.681 .
H(54) C(74) 3.269 1_545
H(54) C(91) 3.157 1_545
H(54) C(100) 3.241 .
H(54) C(103) 2.025 .
H(54) H(36) 2.291 .
H(54) H(44) 2.855 1_545
H(54) H(56) 2.631 1_545
H(54) H(65) 2.328 .
H(54) H(65) 3.311 2_657
H(54) H(70) 2.931 1_645
H(55) F(5) 2.847 2_577
H(55) C(1) 2.978 .
H(55) C(15) 2.033 .
H(55) C(20) 2.602 .
H(55) C(26) 3.280 .
H(55) C(68) 3.243 .
H(55) C(94) 2.029 .
H(55) H(1) 2.792 .
H(55) H(3) 3.241 2_577
H(55) H(4) 2.968 2_577
H(55) H(36) 3.164 1_565
H(55) H(57) 2.332 .
H(55) H(58) 3.334 1_565
H(55) H(62) 2.752 2_667
H(56) C(2) 3.286 .
H(56) C(11) 3.547 .
H(56) C(14) 2.038 .
H(56) C(32) 3.115 2_667
H(56) C(74) 2.041 .
H(56) C(82) 3.256 .
H(56) C(89) 3.452 1_565
H(56) C(100) 2.824 2_667
H(56) C(103) 3.180 2_667
H(56) H(1) 3.135 .
H(56) H(5) 2.992 .
H(56) H(7) 2.331 .
H(56) H(13) 3.411 2_667
H(56) H(44) 2.343 .
H(56) H(54) 2.631 1_565
H(56) H(62) 2.978 2_667
H(56) H(65) 3.383 1_565
H(56) H(65) 3.490 2_667
H(56) H(70) 3.268 1_655
H(57) F(5) 3.149 2_577
H(57) C(5) 3.571 2_577
H(57) C(15) 3.284 .
H(57) C(28) 3.517 2_577
H(57) C(33) 3.183 1_565
H(57) C(55) 3.460 1_565
H(57) C(56) 3.256 .
H(57) C(68) 2.036 .
H(57) C(90) 2.035 .
H(57) H(3) 3.152 2_577
H(57) H(10) 3.066 2_577
H(57) H(14) 2.722 1_565
H(57) H(27) 3.233 1_565
H(57) H(39) 2.337 .
H(57) H(48) 3.114 1_565
H(57) H(55) 2.332 .
H(57) H(58) 3.204 1_565
H(57) H(60) 3.563 2_577
H(57) H(68) 3.360 1_565
H(58) C(27) 3.278 .
H(58) C(31) 2.032 .
H(58) C(59) 3.247 .
H(58) C(65) 2.032 .
H(58) C(68) 3.524 1_545
H(58) C(80) 2.689 .
H(58) C(86) 2.650 .
H(58) C(90) 3.152 1_545
H(58) C(94) 3.048 1_545
H(58) C(109) 3.266 1_545
H(58) H(36) 2.324 .
H(58) H(48) 2.256 .
H(58) H(55) 3.334 1_545
H(58) H(57) 3.204 1_545
H(58) H(69) 2.696 1_545
H(59) F(6) 2.920 1_655
H(59) C(13) 3.283 .
H(59) C(41) 3.248 .
H(59) C(42) 2.637 .
H(59) C(53) 2.035 .
H(59) C(64) 2.036 .
H(59) C(67) 3.235 1_655
H(59) C(82) 2.676 .
H(59) C(84) 3.365 1_655
H(59) C(101) 3.099 1_655
H(59) C(111) 3.150 1_655
H(59) H(6) 3.476 .
H(59) H(26) 2.329 .
H(59) H(38) 3.361 1_655
H(59) H(50) 2.272 .
H(59) H(63) 3.170 1_655
H(59) H(71) 2.619 1_655
H(60) F(5) 2.533 .
H(60) C(5) 2.893 .
H(60) C(18) 3.064 .
H(60) C(19) 3.223 .
H(60) C(28) 2.905 .
H(60) C(28) 3.475 2_567
H(60) C(33) 3.046 .
H(60) C(55) 3.186 .
H(60) C(84) 3.222 .
H(60) C(104) 2.034 .
H(60) C(108) 2.034 .
H(60) C(110) 3.263 .
H(60) H(3) 3.350 .
H(60) H(4) 3.283 .
H(60) H(10) 3.381 .
H(60) H(10) 2.913 2_567
H(60) H(14) 3.576 .
H(60) H(14) 3.171 2_567
H(60) H(57) 3.563 2_577
H(60) H(68) 2.352 .
H(61) C(13) 2.603 .
H(61) C(45) 3.266 .
H(61) C(46) 3.042 1_655
H(61) C(53) 2.682 .
H(61) C(75) 3.243 .
H(61) C(77) 2.038 .
H(61) C(106) 2.988 1_655
H(61) C(112) 2.023 .
H(61) H(21) 2.661 1_655
H(61) H(26) 2.332 .
H(61) H(52) 3.114 1_645
H(61) H(67) 2.559 1_655
H(61) H(72) 2.322 .
H(62) F(5) 3.519 1_645
H(62) C(1) 2.853 2_667
H(62) C(11) 3.185 2_667
H(62) C(20) 3.330 2_667
H(62) C(21) 3.281 .
H(62) C(32) 2.030 .
H(62) C(89) 3.247 .
H(62) C(90) 3.599 2_667
H(62) C(103) 2.031 .
H(62) H(1) 2.871 2_667
H(62) H(4) 3.296 1_645
H(62) H(5) 3.425 2_667
H(62) H(8) 2.917 1_645
H(62) H(13) 2.321 .
H(62) H(55) 2.752 2_667
H(62) H(56) 2.978 2_667
H(62) H(65) 2.335 .
H(63) C(12) 3.550 1_455
H(63) C(48) 3.137 1_455
H(63) C(60) 2.036 .
H(63) C(67) 2.037 .
H(63) C(71) 3.288 .
H(63) C(72) 3.252 .
H(63) C(105) 3.395 1_455
H(63) H(6) 3.527 1_455
H(63) H(22) 2.817 1_455
H(63) H(32) 2.337 .
H(63) H(38) 2.327 .
H(63) H(40) 3.013 2_576
H(63) H(49) 3.541 2_576
H(63) H(50) 3.019 1_455
H(63) H(59) 3.170 1_455
H(63) H(64) 2.907 2_576
H(63) H(66) 2.799 1_455
H(64) F(8) 2.513 .
H(64) C(48) 3.343 2_676
H(64) C(69) 3.213 .
H(64) C(69) 3.327 2_676
H(64) C(81) 3.241 .
H(64) C(85) 3.247 .
H(64) C(87) 2.015 .
H(64) C(101) 3.477 2_576
H(64) C(105) 2.035 .
H(64) C(107) 3.227 .
H(64) H(22) 2.837 2_676
H(64) H(24) 3.550 .
H(64) H(38) 3.164 2_576
H(64) H(40) 3.296 .
H(64) H(40) 2.804 2_676
H(64) H(49) 3.340 .
H(64) H(63) 2.907 2_576
H(64) H(66) 2.358 .
H(65) F(5) 2.699 1_645
H(65) C(16) 3.285 .
H(65) C(32) 3.243 .
H(65) C(89) 2.035 .
H(65) C(89) 3.481 2_657
H(65) C(100) 2.031 .
H(65) C(104) 3.341 1_645
H(65) C(110) 3.131 1_645
H(65) H(36) 3.424 2_657
H(65) H(54) 2.328 .
H(65) H(54) 3.311 2_657
H(65) H(56) 3.383 1_545
H(65) H(56) 3.490 2_667
H(65) H(62) 2.335 .
H(65) H(70) 2.419 1_645
H(66) F(7) 2.532 .
H(66) C(8) 2.806 .
H(66) C(12) 2.733 .
H(66) C(43) 3.593 .
H(66) C(48) 2.946 .
H(66) C(54) 3.040 .
H(66) C(60) 3.408 1_655
H(66) C(69) 3.174 .
H(66) C(81) 3.197 .
H(66) C(87) 3.225 .
H(66) C(101) 3.426 1_655
H(66) C(102) 2.039 .
H(66) C(107) 2.029 .
H(66) C(109) 3.266 .
H(66) H(6) 3.158 .
H(66) H(22) 3.476 .
H(66) H(32) 2.762 1_655
H(66) H(50) 3.396 .
H(66) H(63) 2.799 1_655
H(66) H(64) 2.358 .
H(67) C(34) 3.285 .
H(67) C(35) 3.499 2_666
H(67) C(46) 2.032 .
H(67) C(58) 3.532 .
H(67) C(73) 2.034 .
H(67) C(75) 2.935 2_666
H(67) C(80) 3.248 .
H(67) C(99) 3.382 1_455
H(67) C(112) 3.128 2_666
H(67) H(21) 2.334 .
H(67) H(26) 3.536 1_455
H(67) H(30) 2.901 .
H(67) H(41) 3.052 .
H(67) H(43) 2.326 .
H(67) H(45) 2.973 2_666
H(67) H(52) 3.228 1_545
H(67) H(61) 2.559 1_455
H(67) H(72) 3.385 1_455
H(67) H(72) 3.247 2_666
H(68) F(6) 2.528 .
H(68) C(19) 3.036 .
H(68) C(29) 3.525 .
H(68) C(55) 2.994 .
H(68) C(68) 3.315 1_545
H(68) C(76) 3.262 .
H(68) C(80) 3.453 .
H(68) C(84) 2.015 .
H(68) C(98) 2.033 .
H(68) C(104) 3.232 .
H(68) C(111) 3.250 .
H(68) H(11) 3.423 .
H(68) H(21) 3.387 .
H(68) H(27) 3.021 .
H(68) H(39) 2.492 1_545
H(68) H(48) 2.960 .
H(68) H(57) 3.360 1_545
H(68) H(60) 2.352 .
H(69) F(7) 2.526 .
H(69) C(15) 3.475 .
H(69) C(26) 3.199 .
H(69) C(56) 3.441 .
H(69) C(80) 3.403 1_565
H(69) C(85) 2.041 .
H(69) C(87) 3.232 .
H(69) C(95) 3.469 1_565
H(69) C(105) 3.268 .
H(69) C(107) 2.030 .
H(69) H(1) 3.580 .
H(69) H(33) 3.354 .
H(69) H(48) 3.361 1_565
H(69) H(52) 2.362 .
H(69) H(58) 2.696 1_565
H(70) F(5) 2.538 .
H(70) C(14) 3.496 1_455
H(70) C(74) 3.137 1_455
H(70) C(82) 3.597 1_455
H(70) C(84) 3.228 .
H(70) C(89) 3.126 1_465
H(70) C(91) 3.066 1_455
H(70) C(98) 3.262 .
H(70) C(103) 2.839 1_465
H(70) C(104) 2.022 .
H(70) C(111) 2.035 .
H(70) H(44) 3.392 1_455
H(70) H(54) 2.931 1_465
H(70) H(56) 3.268 1_455
H(70) H(65) 2.419 1_465
H(70) H(71) 2.352 .
H(71) F(6) 2.523 .
H(71) C(39) 3.103 .
H(71) C(42) 3.431 1_455
H(71) C(60) 3.495 .
H(71) C(71) 3.422 .
H(71) C(72) 3.134 .
H(71) C(74) 3.371 1_455
H(71) C(82) 2.996 1_455
H(71) C(84) 2.024 .
H(71) C(96) 3.415 1_455
H(71) C(104) 3.224 .
H(71) C(108) 3.250 .
H(71) C(110) 2.031 .
H(71) H(25) 3.563 .
H(71) H(42) 3.444 .
H(71) H(44) 3.589 1_455
H(71) H(50) 2.993 1_455
H(71) H(59) 2.619 1_455
H(71) H(70) 2.352 .
H(72) F(8) 2.618 1_645
H(72) C(35) 3.242 .
H(72) C(75) 2.028 .
H(72) C(77) 3.285 .
H(72) C(85) 2.972 1_645
H(72) C(87) 3.078 1_645
H(72) C(99) 2.031 .
H(72) H(45) 2.335 .
H(72) H(52) 2.507 1_645
H(72) H(61) 2.322 .
H(72) H(67) 3.385 1_655
H(72) H(67) 3.247 2_666

loop_
_geom_torsion_atom_site_label_1
_geom_torsion_atom_site_label_2
_geom_torsion_atom_site_label_3
_geom_torsion_atom_site_label_4
_geom_torsion
C(11) C(1) C(20) C(15) -175.68(14)
C(11) C(1) C(20) C(22) 3.8(2)
C(20) C(1) C(11) C(6) -1.1(2)
C(14) C(2) C(24) C(49) -123.08(15)
C(14) C(2) C(24) C(66) 60.0(2)
C(24) C(2) C(14) C(91) -175.54(14)
C(14) C(2) C(42) C(64) 177.47(14)
C(14) C(2) C(42) C(82) -2.6(2)
C(42) C(2) C(14) C(91) 0.5(2)
C(24) C(2) C(42) C(64) -6.7(2)
C(24) C(2) C(42) C(82) 173.19(14)
C(42) C(2) C(24) C(49) 61.0(2)
C(42) C(2) C(24) C(66) -115.89(15)
C(21) C(3) C(63) C(49) 174.06(13)
C(63) C(3) C(21) C(16) -126.68(14)
C(63) C(3) C(21) C(32) 54.92(17)
C(21) C(3) C(83) C(66) -175.45(13)
C(83) C(3) C(21) C(16) 53.09(18)
C(83) C(3) C(21) C(32) -125.32(14)
C(63) C(3) C(83) C(66) 4.3(2)
C(83) C(3) C(63) C(49) -5.7(2)
C(27) C(4) C(59) C(31) -1.3(2)
C(59) C(4) C(27) C(16) 177.32(12)
C(59) C(4) C(27) C(65) 0.9(2)
C(18) C(5) C(28) C(33) -0.9(2)
C(28) C(5) C(18) C(6) 179.18(14)
C(28) C(5) C(18) C(19) -0.05(18)
C(9) C(6) C(11) C(1) -2.4(2)
C(11) C(6) C(9) C(22) 3.2(2)
C(9) C(6) C(18) C(5) -57.0(2)
C(9) C(6) C(18) C(19) 122.14(15)
C(18) C(6) C(9) C(22) -175.20(14)
C(11) C(6) C(18) C(5) 124.57(15)
C(11) C(6) C(18) C(19) -56.2(2)
C(18) C(6) C(11) C(1) 176.02(14)
C(34) C(7) C(62) C(38) -170.76(14)
C(62) C(7) C(34) C(73) -127.31(16)
C(62) C(7) C(34) C(86) 56.5(2)
C(34) C(7) C(88) C(30) 169.56(13)
C(88) C(7) C(34) C(73) 56.6(2)
C(88) C(7) C(34) C(86) -119.61(16)
C(62) C(7) C(88) C(30) -6.7(2)
C(88) C(7) C(62) C(38) 5.4(2)
C(12) C(8) C(43) C(23) 141.86(16)
C(12) C(8) C(43) C(37) -36.1(2)
C(43) C(8) C(12) C(48) -179.31(15)
C(12) C(8) C(54) C(17) 179.28(14)
C(12) C(8) C(54) C(81) 0.2(2)
C(54) C(8) C(12) C(48) -0.9(2)
C(43) C(8) C(54) C(17) -2.4(2)
C(43) C(8) C(54) C(81) 178.49(15)
C(54) C(8) C(43) C(23) -36.4(2)
C(54) C(8) C(43) C(37) 145.64(16)
C(6) C(9) C(22) C(20) -0.6(2)
C(44) C(10) C(70) C(58) 4.7(2)
C(70) C(10) C(44) C(50) -3.6(2)
C(44) C(10) C(71) C(39) -56.51(19)
C(44) C(10) C(71) C(67) 124.47(16)
C(71) C(10) C(44) C(50) 174.39(14)
C(70) C(10) C(71) C(39) 121.40(16)
C(70) C(10) C(71) C(67) -57.61(18)
C(71) C(10) C(70) C(58) -173.29(14)
C(8) C(12) C(48) C(69) 1.1(2)
C(53) C(13) C(57) C(41) -0.24(19)
C(57) C(13) C(53) C(96) 1.4(2)
C(53) C(13) C(77) C(45) -144.11(14)
C(53) C(13) C(77) C(99) 39.73(19)
C(77) C(13) C(53) C(96) -174.59(13)
C(57) C(13) C(77) C(45) 40.07(19)
C(57) C(13) C(77) C(99) -136.09(14)
C(77) C(13) C(57) C(41) 175.74(12)
C(2) C(14) C(91) C(74) 1.5(2)
C(20) C(15) C(26) C(56) 178.30(12)
C(20) C(15) C(26) C(92) -1.1(2)
C(26) C(15) C(20) C(1) 115.38(16)
C(26) C(15) C(20) C(22) -64.06(19)
C(20) C(15) C(90) C(94) -176.89(12)
C(90) C(15) C(20) C(1) -65.46(18)
C(90) C(15) C(20) C(22) 115.10(16)
C(26) C(15) C(90) C(94) 2.3(2)
C(90) C(15) C(26) C(56) -0.85(19)
C(90) C(15) C(26) C(92) 179.71(12)
C(21) C(16) C(27) C(4) 38.28(19)
C(21) C(16) C(27) C(65) -145.49(14)
C(27) C(16) C(21) C(3) 8.51(19)
C(27) C(16) C(21) C(32) -173.09(11)
C(21) C(16) C(89) C(103) -1.5(2)
C(89) C(16) C(21) C(3) -174.42(11)
C(89) C(16) C(21) C(32) 3.98(18)
C(27) C(16) C(89) C(103) 175.76(12)
C(89) C(16) C(27) C(4) -138.79(14)
C(89) C(16) C(27) C(65) 37.45(18)
C(50) C(17) C(54) C(8) 122.74(16)
C(50) C(17) C(54) C(81) -58.1(2)
C(54) C(17) C(50) C(44) -174.26(14)
C(50) C(17) C(58) C(70) -3.5(2)
C(58) C(17) C(50) C(44) 4.6(2)
C(54) C(17) C(58) C(70) 175.40(14)
C(58) C(17) C(54) C(8) -56.1(2)
C(58) C(17) C(54) C(81) 123.03(16)
C(5) C(18) C(19) C(55) 1.1(2)
C(5) C(18) C(19) C(76) -179.02(14)
C(6) C(18) C(19) C(55) -178.10(13)
C(6) C(18) C(19) C(76) 1.8(2)
C(18) C(19) C(55) C(33) -1.2(2)
C(18) C(19) C(76) C(29) -37.6(2)
C(18) C(19) C(76) C(36) 142.10(16)
C(55) C(19) C(76) C(29) 142.35(16)
C(55) C(19) C(76) C(36) -38.0(2)
C(76) C(19) C(55) C(33) 178.88(14)
C(1) C(20) C(22) C(9) -2.9(2)
C(15) C(20) C(22) C(9) 176.53(15)
C(3) C(21) C(32) C(100) 175.62(12)
C(16) C(21) C(32) C(100) -2.86(19)
C(29) C(23) C(43) C(8) -177.65(16)
C(29) C(23) C(43) C(37) 0.3(2)
C(43) C(23) C(29) C(76) 2.3(2)
C(2) C(24) C(49) C(63) -172.29(14)
C(2) C(24) C(66) C(83) 171.01(13)
C(49) C(24) C(66) C(83) -6.0(2)
C(66) C(24) C(49) C(63) 4.6(2)
C(30) C(25) C(38) C(62) -6.6(2)
C(38) C(25) C(30) C(88) 5.3(2)
C(30) C(25) C(45) C(35) -128.38(14)
C(30) C(25) C(45) C(77) 50.43(18)
C(45) C(25) C(30) C(88) -173.39(13)
C(38) C(25) C(45) C(35) 53.00(18)
C(38) C(25) C(45) C(77) -128.20(15)
C(45) C(25) C(38) C(62) 172.00(13)
C(15) C(26) C(56) C(68) -1.3(2)
C(15) C(26) C(92) C(61) -35.2(2)
C(15) C(26) C(92) C(79) 146.28(13)
C(56) C(26) C(92) C(61) 145.32(14)
C(56) C(26) C(92) C(79) -33.16(19)
C(92) C(26) C(56) C(68) 178.14(12)
C(4) C(27) C(65) C(95) 0.2(2)
C(16) C(27) C(65) C(95) -176.21(13)
C(5) C(28) C(33) C(55) 0.8(2)
C(23) C(29) C(76) C(19) 177.08(16)
C(23) C(29) C(76) C(36) -2.6(2)
C(25) C(30) C(88) C(7) 1.4(2)
C(59) C(31) C(86) C(34) 38.5(2)
C(59) C(31) C(86) C(80) -139.24(15)
C(86) C(31) C(59) C(4) 176.78(12)
C(59) C(31) C(95) C(65) 0.6(2)
C(95) C(31) C(59) C(4) 0.48(19)
C(86) C(31) C(95) C(65) -175.77(13)
C(95) C(31) C(86) C(34) -145.29(16)
C(95) C(31) C(86) C(80) 36.9(2)
C(21) C(32) C(100) C(103) -1.0(2)
C(28) C(33) C(55) C(19) 0.3(2)
C(7) C(34) C(73) C(106) -176.30(15)
C(7) C(34) C(86) C(31) -2.7(2)
C(7) C(34) C(86) C(80) 175.07(15)
C(73) C(34) C(86) C(31) -178.84(15)
C(73) C(34) C(86) C(80) -1.1(2)
C(86) C(34) C(73) C(106) 0.04(19)
C(45) C(35) C(75) C(112) -1.1(2)
C(75) C(35) C(45) C(25) 176.38(12)
C(75) C(35) C(45) C(77) -2.5(2)
C(37) C(36) C(76) C(19) -179.35(16)
C(37) C(36) C(76) C(29) 0.3(2)
C(76) C(36) C(37) C(43) 2.3(2)
C(36) C(37) C(43) C(8) 175.49(16)
C(36) C(37) C(43) C(23) -2.6(2)
C(25) C(38) C(62) C(7) 1.3(2)
C(40) C(39) C(71) C(10) -1.4(2)
C(40) C(39) C(71) C(67) 177.60(12)
C(71) C(39) C(40) C(51) -37.9(2)
C(71) C(39) C(40) C(78) 143.93(14)
C(40) C(39) C(72) C(60) -179.67(12)
C(72) C(39) C(40) C(51) 141.09(14)
C(72) C(39) C(40) C(78) -37.13(19)
C(71) C(39) C(72) C(60) -0.7(2)
C(72) C(39) C(71) C(10) 179.65(12)
C(72) C(39) C(71) C(67) -1.34(19)
C(39) C(40) C(51) C(61) -179.56(13)
C(39) C(40) C(78) C(79) 177.64(13)
C(51) C(40) C(78) C(79) -0.7(2)
C(78) C(40) C(51) C(61) -1.3(2)
C(57) C(41) C(64) C(42) 179.68(12)
C(57) C(41) C(64) C(96) 1.01(19)
C(64) C(41) C(57) C(13) -1.01(19)
C(2) C(42) C(64) C(41) 38.5(2)
C(2) C(42) C(64) C(96) -142.83(15)
C(2) C(42) C(82) C(74) 3.0(2)
C(64) C(42) C(82) C(74) -177.14(15)
C(82) C(42) C(64) C(41) -141.34(14)
C(82) C(42) C(64) C(96) 37.3(2)
C(10) C(44) C(50) C(17) -1.1(2)
C(25) C(45) C(77) C(13) 8.91(19)
C(25) C(45) C(77) C(99) -174.93(12)
C(35) C(45) C(77) C(13) -172.29(12)
C(35) C(45) C(77) C(99) 3.87(19)
C(80) C(46) C(106) C(73) -0.6(2)
C(106) C(46) C(80) C(86) -0.5(2)
C(12) C(48) C(69) C(81) -0.5(2)
C(24) C(49) C(63) C(3) 1.2(2)
C(40) C(51) C(61) C(92) 2.3(2)
C(13) C(53) C(96) C(64) -1.4(2)
C(8) C(54) C(81) C(69) 0.4(2)
C(17) C(54) C(81) C(69) -178.78(15)
C(26) C(56) C(68) C(94) 2.2(2)
C(17) C(58) C(70) C(10) -1.2(2)
C(72) C(60) C(101) C(67) -0.8(2)
C(101) C(60) C(72) C(39) 1.8(2)
C(51) C(61) C(92) C(26) -179.70(13)
C(51) C(61) C(92) C(79) -1.2(2)
C(41) C(64) C(96) C(53) 0.2(2)
C(42) C(64) C(96) C(53) -178.53(13)
C(27) C(65) C(95) C(31) -1.0(2)
C(24) C(66) C(83) C(3) 1.5(2)
C(71) C(67) C(101) C(60) -1.2(2)
C(101) C(67) C(71) C(10) -178.64(12)
C(101) C(67) C(71) C(39) 2.3(2)
C(56) C(68) C(94) C(90) -0.7(2)
C(48) C(69) C(81) C(54) -0.2(2)
C(34) C(73) C(106) C(46) 0.8(2)
C(82) C(74) C(91) C(14) -1.2(2)
C(91) C(74) C(82) C(42) -1.0(2)
C(35) C(75) C(112) C(99) 3.2(2)
C(13) C(77) C(99) C(112) 174.52(13)
C(45) C(77) C(99) C(112) -1.9(2)
C(40) C(78) C(79) C(92) 1.8(2)
C(78) C(79) C(92) C(26) 177.77(13)
C(78) C(79) C(92) C(61) -0.8(2)
C(46) C(80) C(86) C(31) 179.29(16)
C(46) C(80) C(86) C(34) 1.3(2)
F(6) C(84) C(108) C(98) -178.20(17)
F(6) C(84) C(111) C(110) 178.33(18)
C(108) C(84) C(111) C(110) -1.1(3)
C(111) C(84) C(108) C(98) 1.2(3)
C(87) C(85) C(109) C(107) 0.9(3)
C(109) C(85) C(87) F(8) 178.93(18)
C(109) C(85) C(87) C(102) -0.3(3)
F(8) C(87) C(102) C(105) -179.62(17)
C(85) C(87) C(102) C(105) -0.4(3)
C(16) C(89) C(103) C(100) -2.3(2)
C(15) C(90) C(94) C(68) -1.5(2)
C(104) C(98) C(108) C(84) -0.5(2)
C(108) C(98) C(104) F(5) -178.92(17)
C(108) C(98) C(104) C(110) -0.4(3)
C(77) C(99) C(112) C(75) -1.7(2)
C(32) C(100) C(103) C(89) 3.5(2)
C(87) C(102) C(105) C(107) 0.4(2)
F(5) C(104) C(110) C(111) 179.03(18)
C(98) C(104) C(110) C(111) 0.5(3)
C(102) C(105) C(107) F(7) -179.76(18)
C(102) C(105) C(107) C(109) 0.3(3)
F(7) C(107) C(109) C(85) 179.09(19)
C(105) C(107) C(109) C(85) -1.0(3)
C(104) C(110) C(111) C(84) 0.2(3)
